data_4106519
loop_
_publ_author_name
'Yuji Fujiwara'
'Gregory C. Fu'

_publ_section_title
;
 Application of a New Chiral Phosphepine to the Catalytic Asymmetric
 Synthesis of Highly Functionalized Cyclopentenes That Bear an Array of
 Heteroatom-Substituted Quaternary Stereocenters
;
_journal_name_full 'Journal of the American Chemical Society'
_journal_page_first 12293
_journal_page_last 12297
_journal_paper_doi 10.1021/ja2049012
_journal_volume 133
_journal_year 2011
_chemical_absolute_configuration ad
_chemical_formula_sum 'C28 H37.25 N O8.12'
_chemical_formula_weight 517.84
_chemical_name_systematic
; 
 ? 
;
_space_group_IT_number 1
_symmetry_cell_setting triclinic
_symmetry_space_group_name_Hall 'P 1'
_symmetry_space_group_name_H-M 'P 1'
_atom_sites_solution_hydrogens geom
_atom_sites_solution_primary direct
_atom_sites_solution_secondary difmap
_audit_creation_method SHELXL-97
_cell_angle_alpha 65.2090(10)
_cell_angle_beta 76.5250(10)
_cell_angle_gamma 89.3110(10)
_cell_formula_units_Z 4
_cell_length_a 12.00440(10)
_cell_length_b 15.5921(2)
_cell_length_c 16.7986(2)
_cell_measurement_reflns_used 9554
_cell_measurement_temperature 100(2)
_cell_measurement_theta_max 69.70
_cell_measurement_theta_min 2.99
_cell_volume 2762.81(6)
_computing_cell_refinement 'SAINT 7.46A (Bruker-AXS, 2009)'
_computing_data_collection 'APEX2 v2009.9.0 (Bruker-AXS, 2009)'
_computing_data_reduction 'SAINT 7.46A (Bruker-AXS, 2009)'
_computing_molecular_graphics 'Bruker SHELXTL'
_computing_publication_material 'Bruker SHELXTL'
_computing_structure_refinement 'SHELXL-97 (Sheldrick, 2008)'
_computing_structure_solution 'SHELXS-97 (Sheldrick, 2008)'
_diffrn_ambient_temperature 100(2)
_diffrn_detector_area_resol_mean 8.3
_diffrn_measured_fraction_theta_full 0.973
_diffrn_measured_fraction_theta_max 0.973
_diffrn_measurement_device_type 'Bruker Smart APEX CCD'
_diffrn_measurement_method '\f and \w scans'
_diffrn_radiation_monochromator graphite
_diffrn_radiation_source 'fine-focus sealed tube'
_diffrn_radiation_type CuK\a
_diffrn_radiation_wavelength 1.54178
_diffrn_reflns_av_R_equivalents 0.0221
_diffrn_reflns_av_sigmaI/netI 0.0207
_diffrn_reflns_limit_h_max 14
_diffrn_reflns_limit_h_min -14
_diffrn_reflns_limit_k_max 18
_diffrn_reflns_limit_k_min -15
_diffrn_reflns_limit_l_max 20
_diffrn_reflns_limit_l_min -20
_diffrn_reflns_number 65881
_diffrn_reflns_theta_full 69.31
_diffrn_reflns_theta_max 69.31
_diffrn_reflns_theta_min 2.99
_exptl_absorpt_coefficient_mu 0.751
_exptl_absorpt_correction_T_max 0.8345
_exptl_absorpt_correction_T_min 0.7791
_exptl_absorpt_correction_type multi-scan
_exptl_absorpt_process_details 'SADABS (Sheldrick, 2009)'
_exptl_crystal_colour colourless
_exptl_crystal_density_diffrn 1.245
_exptl_crystal_description block
_exptl_crystal_F_000 1109
_exptl_crystal_size_max 0.35
_exptl_crystal_size_mid 0.30
_exptl_crystal_size_min 0.25
_refine_diff_density_max 0.372
_refine_diff_density_min -0.286
_refine_diff_density_rms 0.036
_refine_ls_abs_structure_details 'Flack H D (1983), Acta Cryst. A39, 876-881'
_refine_ls_abs_structure_Flack 0.06(6)
_refine_ls_extinction_method none
_refine_ls_goodness_of_fit_ref 1.039
_refine_ls_hydrogen_treatment mixed
_refine_ls_matrix_type full
_refine_ls_number_parameters 1523
_refine_ls_number_reflns 17035
_refine_ls_number_restraints 660
_refine_ls_restrained_S_all 1.031
_refine_ls_R_factor_all 0.0307
_refine_ls_R_factor_gt 0.0304
_refine_ls_shift/su_max 0.002
_refine_ls_shift/su_mean 0.000
_refine_ls_structure_factor_coef Fsqd
_refine_ls_weighting_details 'calc w=1/[\s^2^(Fo^2^)+(0.0580P)^2^+0.3761P] where P=(Fo^2^+2Fc^2^)/3'
_refine_ls_weighting_scheme calc
_refine_ls_wR_factor_gt 0.0807
_refine_ls_wR_factor_ref 0.0810
_reflns_number_gt 16895
_reflns_number_total 17035
_reflns_threshold_expression >2sigma(I)
_cod_data_source_file ja2049012_si_004.cif
_cod_data_source_block d11023
_cod_original_cell_volume 2762.81(5)
_cod_database_code 4106519

loop_
_symmetry_equiv_pos_as_xyz
'x, y, z'

loop_
_atom_site_label
_atom_site_type_symbol
_atom_site_fract_x
_atom_site_fract_y
_atom_site_fract_z
_atom_site_U_iso_or_equiv
_atom_site_adp_type
_atom_site_occupancy
_atom_site_symmetry_multiplicity
_atom_site_calc_flag
_atom_site_refinement_flags
_atom_site_disorder_assembly
_atom_site_disorder_group
C1 C 0.27854(12) 0.83600(11) 0.41867(10) 0.0185(3) Uani 1 1 d . . .
C6 C 0.37942(12) 0.90150(11) 0.34147(10) 0.0187(3) Uani 1 1 d . . .
O1 O 0.44155(9) 0.87515(8) 0.29081(7) 0.0235(2) Uani 1 1 d . . .
O2 O 0.37998(9) 0.98942(8) 0.33576(7) 0.0202(2) Uani 1 1 d . . .
C7 C 0.47095(13) 1.06479(11) 0.26878(11) 0.0231(3) Uani 1 1 d . . .
C8 C 0.44643(16) 1.14401(13) 0.29824(13) 0.0326(4) Uani 1 1 d . . .
H8A H 0.3669 1.1589 0.2984 0.049 Uiso 1 1 calc R . .
H8B H 0.4992 1.2005 0.2560 0.049 Uiso 1 1 calc R . .
H8C H 0.4574 1.1238 0.3593 0.049 Uiso 1 1 calc R . .
C9 C 0.45579(16) 1.09362(13) 0.17419(11) 0.0312(4) Uani 1 1 d . . .
H9A H 0.4685 1.0402 0.1578 0.047 Uiso 1 1 calc R . .
H9B H 0.5115 1.1478 0.1311 0.047 Uiso 1 1 calc R . .
H9C H 0.3775 1.1115 0.1725 0.047 Uiso 1 1 calc R . .
C10 C 0.58933(14) 1.03188(13) 0.27753(13) 0.0324(4) Uani 1 1 d . . .
H10A H 0.5918 1.0064 0.3412 0.049 Uiso 1 1 calc R . .
H10B H 0.6482 1.0857 0.2411 0.049 Uiso 1 1 calc R . .
H10C H 0.6041 0.9824 0.2560 0.049 Uiso 1 1 calc R . .
N1 N 0.25198(10) 0.86910(9) 0.49088(8) 0.0187(3) Uani 1 1 d . . .
C11 C 0.34187(13) 0.88122(11) 0.52720(10) 0.0203(3) Uani 1 1 d . . .
O3 O 0.43945(9) 0.86374(9) 0.50462(8) 0.0253(2) Uani 1 1 d . . .
C12 C 0.29221(13) 0.91771(11) 0.59501(10) 0.0218(3) Uani 1 1 d . . .
C13 C 0.34334(15) 0.94231(12) 0.64971(11) 0.0265(3) Uani 1 1 d . . .
H13 H 0.4226 0.9367 0.6481 0.032 Uiso 1 1 calc R . .
C14 C 0.27254(15) 0.97562(13) 0.70709(11) 0.0298(4) Uani 1 1 d . . .
H14 H 0.3044 0.9935 0.7453 0.036 Uiso 1 1 calc R . .
C15 C 0.15643(15) 0.98323(13) 0.70943(11) 0.0289(4) Uani 1 1 d . . .
H15 H 0.1108 1.0069 0.7487 0.035 Uiso 1 1 calc R . .
C16 C 0.10541(14) 0.95669(12) 0.65524(11) 0.0253(3) Uani 1 1 d . . .
H16 H 0.0258 0.9608 0.6574 0.030 Uiso 1 1 calc R . .
C17 C 0.17657(14) 0.92422(11) 0.59843(10) 0.0217(3) Uani 1 1 d . . .
C18 C 0.14758(13) 0.89093(11) 0.53373(9) 0.0195(3) Uani 1 1 d . . .
O4 O 0.05346(9) 0.88426(9) 0.52146(7) 0.0252(2) Uani 1 1 d . . .
C2 C 0.17580(12) 0.83322(11) 0.37560(10) 0.0183(3) Uani 1 1 d . . .
H2 H 0.1030 0.8262 0.4222 0.022 Uiso 1 1 calc R . .
C19 C 0.16823(13) 0.91841(11) 0.28736(10) 0.0204(3) Uani 1 1 d . . .
H19A H 0.2462 0.9518 0.2547 0.024 Uiso 1 1 calc R . .
H19B H 0.1418 0.8945 0.2482 0.024 Uiso 1 1 calc R . .
C20 C 0.08720(13) 0.98917(11) 0.30268(10) 0.0219(3) Uani 1 1 d . . .
H20 H 0.1072 1.0063 0.3491 0.026 Uiso 1 1 calc R . .
C21 C 0.09135(15) 1.08063(12) 0.21699(11) 0.0261(3) Uani 1 1 d . . .
H21A H 0.1590 1.1250 0.2028 0.031 Uiso 1 1 calc R . .
H21B H 0.0938 1.0667 0.1643 0.031 Uiso 1 1 calc R . .
C22 C -0.02051(16) 1.12112(13) 0.24246(12) 0.0310(4) Uani 1 1 d . . .
H22A H -0.0405 1.1691 0.1879 0.037 Uiso 1 1 calc R . .
H22B H -0.0149 1.1504 0.2837 0.037 Uiso 1 1 calc R . .
C23 C -0.10921(15) 1.03368(14) 0.29024(12) 0.0313(4) Uani 1 1 d . . .
H23A H -0.1428 1.0236 0.2460 0.038 Uiso 1 1 calc R . .
H23B H -0.1720 1.0413 0.3361 0.038 Uiso 1 1 calc R . .
C24 C -0.04113(14) 0.94966(12) 0.33575(11) 0.0281(4) Uani 1 1 d . . .
H24A H -0.0525 0.8980 0.3180 0.034 Uiso 1 1 calc R . .
H24B H -0.0673 0.9243 0.4025 0.034 Uiso 1 1 calc R . .
C3 C 0.18280(13) 0.73989(11) 0.36610(10) 0.0194(3) Uani 1 1 d . . .
H3 H 0.2456 0.7475 0.3120 0.023 Uiso 1 1 calc R . .
O5 O 0.07650(10) 0.70872(8) 0.35863(8) 0.0236(2) Uani 1 1 d D . .
H5 H 0.0327(18) 0.6874(16) 0.4115(12) 0.035 Uiso 1 1 d D . .
C4 C 0.21416(13) 0.67184(11) 0.45304(10) 0.0194(3) Uani 1 1 d . . .
O6 O 0.11408(9) 0.65742(8) 0.52237(7) 0.0226(2) Uani 1 1 d D . .
H6 H 0.1231(19) 0.6145(14) 0.5695(12) 0.034 Uiso 1 1 d D . .
C25 C 0.25196(14) 0.57755(12) 0.45598(10) 0.0221(3) Uani 1 1 d . . .
O7 O 0.23029(14) 0.50463(9) 0.52468(8) 0.0387(3) Uani 1 1 d . . .
O8 O 0.31457(9) 0.58576(8) 0.37607(7) 0.0222(2) Uani 1 1 d . . .
C26 C 0.35883(13) 0.49884(11) 0.37142(11) 0.0244(3) Uani 1 1 d . . .
H26 H 0.3068 0.4422 0.4193 0.029 Uiso 1 1 calc R . .
C27 C 0.35668(15) 0.50664(13) 0.27925(12) 0.0293(4) Uani 1 1 d . . .
H27A H 0.2789 0.5171 0.2706 0.044 Uiso 1 1 calc R . .
H27B H 0.3790 0.4478 0.2748 0.044 Uiso 1 1 calc R . .
H27C H 0.4108 0.5601 0.2324 0.044 Uiso 1 1 calc R . .
C28 C 0.47789(15) 0.49268(13) 0.38840(13) 0.0304(4) Uani 1 1 d . . .
H28A H 0.5277 0.5500 0.3437 0.046 Uiso 1 1 calc R . .
H28B H 0.5104 0.4368 0.3831 0.046 Uiso 1 1 calc R . .
H28C H 0.4726 0.4873 0.4494 0.046 Uiso 1 1 calc R . .
C5 C 0.31136(13) 0.73156(11) 0.45736(10) 0.0201(3) Uani 1 1 d . . .
H5A H 0.3861 0.7263 0.4203 0.024 Uiso 1 1 calc R . .
H5B H 0.3169 0.7103 0.5206 0.024 Uiso 1 1 calc R . .
C101 C 0.20490(12) 0.35777(11) 0.78446(10) 0.0190(3) Uani 1 1 d . . .
C106 C 0.27791(13) 0.29671(12) 0.84849(10) 0.0207(3) Uani 1 1 d . . .
O101 O 0.32256(10) 0.32586(9) 0.89088(8) 0.0265(2) Uani 1 1 d . . .
O102 O 0.27714(9) 0.20887(8) 0.85417(7) 0.0208(2) Uani 1 1 d . . .
C107 C 0.34652(14) 0.13866(12) 0.90742(10) 0.0232(3) Uani 1 1 d . . .
C108 C 0.33640(15) 0.05958(12) 0.87841(12) 0.0286(4) Uani 1 1 d . . .
H10D H 0.2552 0.0365 0.8937 0.043 Uiso 1 1 calc R . .
H10E H 0.3790 0.0073 0.9100 0.043 Uiso 1 1 calc R . .
H10F H 0.3685 0.0838 0.8129 0.043 Uiso 1 1 calc R . .
C109 C 0.28954(16) 0.10588(14) 1.00768(11) 0.0317(4) Uani 1 1 d . . .
H10G H 0.2932 0.1591 1.0238 0.048 Uiso 1 1 calc R . .
H10H H 0.3298 0.0545 1.0436 0.048 Uiso 1 1 calc R . .
H10I H 0.2089 0.0829 1.0202 0.048 Uiso 1 1 calc R . .
C110 C 0.47106(14) 0.17901(13) 0.88121(12) 0.0286(4) Uani 1 1 d . . .
H11A H 0.4980 0.2116 0.8151 0.043 Uiso 1 1 calc R . .
H11B H 0.5188 0.1273 0.9046 0.043 Uiso 1 1 calc R . .
H11C H 0.4768 0.2242 0.9070 0.043 Uiso 1 1 calc R . .
N101 N 0.20864(10) 0.32355(9) 0.71451(8) 0.0184(3) Uani 1 1 d . . .
C111 C 0.31716(13) 0.31668(11) 0.66494(10) 0.0195(3) Uani 1 1 d . . .
O103 O 0.40788(9) 0.33868(8) 0.67520(7) 0.0231(2) Uani 1 1 d . . .
C112 C 0.29739(13) 0.28039(11) 0.60063(10) 0.0196(3) Uani 1 1 d . . .
C113 C 0.37518(13) 0.25823(12) 0.53885(10) 0.0226(3) Uani 1 1 d . . .
H113 H 0.4556 0.2632 0.5337 0.027 Uiso 1 1 calc R . .
C114 C 0.33009(14) 0.22819(12) 0.48441(11) 0.0257(3) Uani 1 1 d . . .
H114 H 0.3809 0.2122 0.4412 0.031 Uiso 1 1 calc R . .
C115 C 0.21250(15) 0.22118(13) 0.49202(11) 0.0274(3) Uani 1 1 d . . .
H115 H 0.1845 0.2003 0.4540 0.033 Uiso 1 1 calc R . .
C116 C 0.13447(14) 0.24413(13) 0.55437(11) 0.0247(3) Uani 1 1 d . . .
H116 H 0.0541 0.2404 0.5591 0.030 Uiso 1 1 calc R . .
C117 C 0.18034(13) 0.27270(11) 0.60910(10) 0.0196(3) Uani 1 1 d . . .
C118 C 0.12038(13) 0.30199(11) 0.68122(10) 0.0197(3) Uani 1 1 d . . .
O104 O 0.01866(9) 0.30466(9) 0.70617(8) 0.0267(3) Uani 1 1 d . . .
C102 C 0.08127(12) 0.35526(11) 0.84433(10) 0.0200(3) Uani 1 1 d . . .
H102 H 0.0252 0.3618 0.8070 0.024 Uiso 1 1 calc R . .
C119 C 0.03638(13) 0.26801(12) 0.93538(10) 0.0219(3) Uani 1 1 d . A .
H11D H 0.1026 0.2433 0.9610 0.026 Uiso 1 1 calc R . .
H11E H -0.0154 0.2888 0.9777 0.026 Uiso 1 1 calc R . .
C120 C -0.02811(15) 0.18702(12) 0.93126(11) 0.0268(3) Uani 1 1 d DU . .
H20A H 0.0232 0.1740 0.8822 0.032 Uiso 0.663(15) 1 calc PR A 1
H20B H 0.0176 0.1689 0.8837 0.032 Uiso 0.337(15) 1 calc PR A 2
C121 C -0.0632(7) 0.0998(6) 1.0244(6) 0.0372(19) Uani 0.663(15) 1 d PDU A 2
H12A H 0.0028 0.0622 1.0373 0.045 Uiso 0.663(15) 1 calc PR A 2
H12B H -0.0932 0.1194 1.0737 0.045 Uiso 0.663(15) 1 calc PR A 2
C122 C -0.1569(8) 0.0437(5) 1.0135(7) 0.044(2) Uani 0.663(15) 1 d PDU A 2
H12C H -0.1229 0.0064 0.9801 0.053 Uiso 0.663(15) 1 calc PR A 2
H12D H -0.2057 -0.0002 1.0734 0.053 Uiso 0.663(15) 1 calc PR A 2
C123 C -0.2267(4) 0.1180(4) 0.9603(4) 0.0421(11) Uani 0.663(15) 1 d PDU A 2
H12E H -0.2989 0.1218 1.0011 0.051 Uiso 0.663(15) 1 calc PR A 2
H12F H -0.2464 0.1021 0.9137 0.051 Uiso 0.663(15) 1 calc PR A 2
C124 C -0.1502(5) 0.2128(6) 0.9154(6) 0.0299(14) Uani 0.663(15) 1 d PDU A 2
H12G H -0.1814 0.2555 0.9435 0.036 Uiso 0.663(15) 1 calc PR A 2
H12H H -0.1461 0.2449 0.8498 0.036 Uiso 0.663(15) 1 calc PR A 2
C21B C -0.0459(14) 0.0934(10) 1.0179(11) 0.028(2) Uani 0.337(15) 1 d PDU A 1
H21C H 0.0143 0.0513 1.0106 0.033 Uiso 0.337(15) 1 calc PR A 1
H21D H -0.0433 0.1058 1.0706 0.033 Uiso 0.337(15) 1 calc PR A 1
C22B C -0.1656(13) 0.0480(10) 1.0304(13) 0.036(3) Uani 0.337(15) 1 d PDU A 1
H22C H -0.1609 0.0084 0.9967 0.043 Uiso 0.337(15) 1 calc PR A 1
H22D H -0.2026 0.0086 1.0952 0.043 Uiso 0.337(15) 1 calc PR A 1
C23B C -0.2301(7) 0.1339(7) 0.9911(9) 0.044(2) Uani 0.337(15) 1 d PDU A 1
H23C H -0.2564 0.1613 1.0350 0.053 Uiso 0.337(15) 1 calc PR A 1
H23D H -0.2978 0.1165 0.9748 0.053 Uiso 0.337(15) 1 calc PR A 1
C24B C -0.1426(10) 0.2042(13) 0.9066(12) 0.035(3) Uani 0.337(15) 1 d PDU A 1
H24C H -0.1423 0.1917 0.8535 0.042 Uiso 0.337(15) 1 calc PR A 1
H24D H -0.1602 0.2704 0.8929 0.042 Uiso 0.337(15) 1 calc PR A 1
C103 C 0.08869(13) 0.44719(11) 0.85597(10) 0.0209(3) Uani 1 1 d . . .
H103 H 0.1325 0.4397 0.9020 0.025 Uiso 1 1 calc R . .
O105 O -0.02416(9) 0.46929(9) 0.88325(7) 0.0244(2) Uani 1 1 d D . .
H105 H -0.022(2) 0.5204(13) 0.8857(16) 0.037 Uiso 1 1 d D . .
C104 C 0.15616(13) 0.51894(11) 0.76120(10) 0.0200(3) Uani 1 1 d . . .
O106 O 0.08949(9) 0.53574(8) 0.69815(7) 0.0218(2) Uani 1 1 d D . .
H106 H 0.0237(15) 0.5456(16) 0.7205(14) 0.033 Uiso 1 1 d D . .
O107 O 0.17982(11) 0.69024(9) 0.70617(9) 0.0316(3) Uani 1 1 d . . .
C125 C 0.19861(13) 0.61285(12) 0.75763(10) 0.0224(3) Uani 1 1 d DU B .
O108 O 0.25915(11) 0.59820(8) 0.81857(8) 0.0292(3) Uani 1 1 d DU . .
C126 C 0.3114(13) 0.6837(8) 0.8180(8) 0.0320(19) Uani 0.66(6) 1 d PDU B 1
H126 H 0.2622 0.7371 0.7982 0.038 Uiso 0.66(6) 1 calc PR B 1
C127 C 0.4284(15) 0.7095(17) 0.7523(13) 0.038(2) Uani 0.66(6) 1 d PDU B 1
H12I H 0.4197 0.7246 0.6914 0.057 Uiso 0.66(6) 1 calc PR B 1
H12J H 0.4750 0.6559 0.7707 0.057 Uiso 0.66(6) 1 calc PR B 1
H12K H 0.4666 0.7649 0.7520 0.057 Uiso 0.66(6) 1 calc PR B 1
C128 C 0.317(2) 0.6577(12) 0.9146(9) 0.055(3) Uani 0.66(6) 1 d PDU B 1
H12L H 0.2385 0.6417 0.9541 0.083 Uiso 0.66(6) 1 calc PR B 1
H12M H 0.3538 0.7117 0.9174 0.083 Uiso 0.66(6) 1 calc PR B 1
H12N H 0.3613 0.6030 0.9348 0.083 Uiso 0.66(6) 1 calc PR B 1
C26B C 0.326(3) 0.6789(17) 0.8146(15) 0.032(3) Uani 0.34(6) 1 d PDU B 2
H26B H 0.2791 0.7346 0.8018 0.038 Uiso 0.34(6) 1 calc PR B 2
C27B C 0.435(3) 0.704(3) 0.741(2) 0.036(4) Uani 0.34(6) 1 d PDU B 2
H27D H 0.4176 0.7111 0.6850 0.054 Uiso 0.34(6) 1 calc PR B 2
H27E H 0.4862 0.6538 0.7593 0.054 Uiso 0.34(6) 1 calc PR B 2
H27F H 0.4730 0.7641 0.7322 0.054 Uiso 0.34(6) 1 calc PR B 2
C28B C 0.345(2) 0.645(2) 0.9087(14) 0.045(4) Uani 0.34(6) 1 d PDU B 2
H28D H 0.2703 0.6239 0.9537 0.067 Uiso 0.34(6) 1 calc PR B 2
H28E H 0.3829 0.6974 0.9133 0.067 Uiso 0.34(6) 1 calc PR B 2
H28F H 0.3929 0.5923 0.9200 0.067 Uiso 0.34(6) 1 calc PR B 2
C105 C 0.25532(13) 0.46399(11) 0.73917(10) 0.0209(3) Uani 1 1 d . . .
H10J H 0.3196 0.4720 0.7640 0.025 Uiso 1 1 calc R . .
H10K H 0.2841 0.4865 0.6728 0.025 Uiso 1 1 calc R . .
C201 C 0.72471(13) 0.80720(11) 0.85679(10) 0.0196(3) Uani 1 1 d . . .
C206 C 0.62755(13) 0.76966(11) 0.94530(10) 0.0202(3) Uani 1 1 d . . .
O201 O 0.58621(10) 0.68836(8) 0.98234(8) 0.0269(2) Uani 1 1 d . . .
O202 O 0.60436(9) 0.83585(8) 0.97551(7) 0.0217(2) Uani 1 1 d . . .
C207 C 0.52479(14) 0.81258(13) 1.06593(10) 0.0254(3) Uani 1 1 d . . .
C208 C 0.52564(18) 0.90749(14) 1.07061(12) 0.0357(4) Uani 1 1 d . . .
H20C H 0.6047 0.9300 1.0639 0.054 Uiso 1 1 calc R . .
H20D H 0.4774 0.9003 1.1292 0.054 Uiso 1 1 calc R . .
H20E H 0.4954 0.9536 1.0217 0.054 Uiso 1 1 calc R . .
C209 C 0.57394(15) 0.74025(14) 1.14029(11) 0.0308(4) Uani 1 1 d . . .
H20F H 0.5772 0.6804 1.1342 0.046 Uiso 1 1 calc R . .
H20G H 0.5246 0.7294 1.1997 0.046 Uiso 1 1 calc R . .
H20H H 0.6517 0.7645 1.1347 0.046 Uiso 1 1 calc R . .
C210 C 0.40567(15) 0.77891(15) 1.06751(12) 0.0358(4) Uani 1 1 d . . .
H21E H 0.3828 0.8237 1.0138 0.054 Uiso 1 1 calc R . .
H21F H 0.3503 0.7753 1.1222 0.054 Uiso 1 1 calc R . .
H21G H 0.4070 0.7160 1.0676 0.054 Uiso 1 1 calc R . .
N201 N 0.72504(11) 0.91086(9) 0.80610(8) 0.0195(3) Uani 1 1 d . . .
C211 C 0.62934(13) 0.94796(11) 0.77237(10) 0.0201(3) Uani 1 1 d . . .
O203 O 0.54395(9) 0.90041(8) 0.78205(7) 0.0241(2) Uani 1 1 d . . .
C212 C 0.65481(13) 1.05299(11) 0.72740(10) 0.0203(3) Uani 1 1 d . . .
C213 C 0.59257(13) 1.12356(12) 0.68038(10) 0.0218(3) Uani 1 1 d . . .
H213 H 0.5220 1.1088 0.6704 0.026 Uiso 1 1 calc R . .
C214 C 0.63825(14) 1.21726(12) 0.64838(10) 0.0248(3) Uani 1 1 d . . .
H214 H 0.5971 1.2675 0.6168 0.030 Uiso 1 1 calc R . .
C215 C 0.74289(15) 1.23889(12) 0.66164(11) 0.0266(3) Uani 1 1 d . . .
H215 H 0.7720 1.3034 0.6387 0.032 Uiso 1 1 calc R . .
C216 C 0.80546(14) 1.16713(12) 0.70814(11) 0.0240(3) Uani 1 1 d . . .
H216 H 0.8771 1.1812 0.7170 0.029 Uiso 1 1 calc R . .
C217 C 0.75863(13) 1.07464(11) 0.74068(10) 0.0214(3) Uani 1 1 d . . .
C218 C 0.80380(13) 0.98419(11) 0.79404(10) 0.0204(3) Uani 1 1 d . . .
O204 O 0.88950(10) 0.97673(8) 0.82126(8) 0.0264(2) Uani 1 1 d . . .
C202 C 0.84150(13) 0.77616(11) 0.88269(10) 0.0204(3) Uani 1 1 d . . .
H202 H 0.9046 0.8254 0.8372 0.025 Uiso 1 1 calc R . .
C219 C 0.84450(14) 0.76553(12) 0.97746(10) 0.0231(3) Uani 1 1 d . . .
H21H H 0.8244 0.8257 0.9814 0.028 Uiso 1 1 calc R . .
H21I H 0.7837 0.7153 1.0227 0.028 Uiso 1 1 calc R . .
C220 C 0.95777(14) 0.74155(13) 1.00426(11) 0.0274(3) Uani 1 1 d U C .
H220 H 0.9794 0.6810 1.0004 0.033 Uiso 1 1 calc R . .
C221 C 0.94817(17) 0.72987(15) 1.10105(12) 0.0363(4) Uani 1 1 d DU . .
H21J H 0.8995 0.7766 1.1138 0.044 Uiso 0.72(2) 1 calc PR C 1
H21K H 0.9141 0.6652 1.1458 0.044 Uiso 0.72(2) 1 calc PR C 1
H21L H 0.9085 0.7814 1.1121 0.044 Uiso 0.28(2) 1 calc PR C 2
H21M H 0.9074 0.6677 1.1467 0.044 Uiso 0.28(2) 1 calc PR C 2
C222 C 1.0689(5) 0.7467(6) 1.1053(4) 0.0493(12) Uani 0.72(2) 1 d PDU C 1
H22E H 1.1126 0.6912 1.1100 0.059 Uiso 0.72(2) 1 calc PR C 1
H22F H 1.0701 0.7615 1.1569 0.059 Uiso 0.72(2) 1 calc PR C 1
C223 C 1.1161(8) 0.8318(6) 1.0153(4) 0.0671(18) Uani 0.72(2) 1 d PDU C 1
H22G H 1.2008 0.8337 0.9956 0.081 Uiso 0.72(2) 1 calc PR C 1
H22H H 1.0968 0.8915 1.0204 0.081 Uiso 0.72(2) 1 calc PR C 1
C22C C 1.1390(10) 0.8050(12) 1.0059(8) 0.0493(12) Uani 0.28(2) 1 d PDU C 2
H22I H 1.1624 0.8663 1.0048 0.059 Uiso 0.28(2) 1 calc PR C 2
H22J H 1.2090 0.7785 0.9846 0.059 Uiso 0.28(2) 1 calc PR C 2
C23C C 1.0746(13) 0.736(2) 1.1013(13) 0.0671(18) Uani 0.28(2) 1 d PDU C 2
H23E H 1.0846 0.7598 1.1457 0.081 Uiso 0.28(2) 1 calc PR C 2
H23F H 1.1038 0.6730 1.1175 0.081 Uiso 0.28(2) 1 calc PR C 2
C224 C 1.05872(17) 0.81915(15) 0.94688(14) 0.0421(5) Uani 1 1 d DU . .
H24I H 1.0304 0.8793 0.9103 0.050 Uiso 0.72(2) 1 calc PR C 1
H24J H 1.1143 0.7994 0.9056 0.050 Uiso 0.72(2) 1 calc PR C 1
H24K H 1.0973 0.8122 0.8913 0.050 Uiso 0.28(2) 1 calc PR C 2
H24L H 1.0312 0.8831 0.9293 0.050 Uiso 0.28(2) 1 calc PR C 2
C203 C 0.85675(13) 0.68542(11) 0.86881(10) 0.0215(3) Uani 1 1 d . D .
H203 H 0.8041 0.6321 0.9208 0.026 Uiso 1 1 calc R . .
O205 O 0.97140(10) 0.65930(9) 0.86059(8) 0.0262(2) Uani 1 1 d D . .
H205 H 1.0116(19) 0.6928(16) 0.8090(12) 0.039 Uiso 1 1 d D . .
C204 C 0.81635(14) 0.70786(12) 0.78222(10) 0.0233(3) Uani 1 1 d . . .
O206 O 0.90248(10) 0.77356(10) 0.70858(8) 0.0309(3) Uani 1 1 d D D .
H206 H 0.925(2) 0.7521(18) 0.6706(15) 0.046 Uiso 1 1 d D . .
C225 C 0.8065(6) 0.6232(5) 0.7641(5) 0.0227(12) Uani 0.725(19) 1 d PDU D 1
O207 O 0.8771(4) 0.6112(5) 0.7062(4) 0.0313(9) Uani 0.725(19) 1 d PDU D 1
O208 O 0.7162(6) 0.5627(4) 0.8208(5) 0.0284(10) Uani 0.725(19) 1 d PDU D 1
C226 C 0.7057(7) 0.4699(3) 0.8174(5) 0.0359(12) Uani 0.725(19) 1 d PDU D 1
H226 H 0.7819 0.4432 0.8146 0.043 Uiso 0.725(19) 1 calc PR D 1
C227 C 0.6211(8) 0.4077(3) 0.9059(5) 0.0508(17) Uani 0.725(19) 1 d PDU D 1
H22K H 0.6524 0.4021 0.9566 0.076 Uiso 0.725(19) 1 calc PR D 1
H22L H 0.6081 0.3446 0.9085 0.076 Uiso 0.725(19) 1 calc PR D 1
H22M H 0.5480 0.4363 0.9099 0.076 Uiso 0.725(19) 1 calc PR D 1
C228 C 0.6637(7) 0.4809(6) 0.7354(5) 0.0508(15) Uani 0.725(19) 1 d PDU D 1
H22N H 0.7214 0.5211 0.6800 0.076 Uiso 0.725(19) 1 calc PR D 1
H22O H 0.5911 0.5103 0.7367 0.076 Uiso 0.725(19) 1 calc PR D 1
H22P H 0.6515 0.4183 0.7365 0.076 Uiso 0.725(19) 1 calc PR D 1
C25C C 0.7878(17) 0.6041(14) 0.7815(15) 0.021(2) Uani 0.275(19) 1 d PDU D 2
O07C O 0.8556(10) 0.5785(10) 0.7341(10) 0.0285(19) Uani 0.275(19) 1 d PDU D 2
O08C O 0.6894(17) 0.5582(12) 0.8362(15) 0.031(2) Uani 0.275(19) 1 d PDU D 2
C26C C 0.6641(15) 0.4607(8) 0.8450(9) 0.032(2) Uani 0.275(19) 1 d PDU D 2
H26C H 0.7343 0.4257 0.8502 0.039 Uiso 0.275(19) 1 calc PR D 2
C27C C 0.5709(16) 0.4136(9) 0.9313(9) 0.051(3) Uani 0.275(19) 1 d PDU D 2
H27G H 0.5999 0.4098 0.9825 0.077 Uiso 0.275(19) 1 calc PR D 2
H27H H 0.5477 0.3495 0.9402 0.077 Uiso 0.275(19) 1 calc PR D 2
H27I H 0.5044 0.4509 0.9274 0.077 Uiso 0.275(19) 1 calc PR D 2
C28C C 0.629(2) 0.4704(16) 0.7615(11) 0.056(4) Uani 0.275(19) 1 d PDU D 2
H28G H 0.6939 0.5018 0.7083 0.084 Uiso 0.275(19) 1 calc PR D 2
H28H H 0.5636 0.5085 0.7546 0.084 Uiso 0.275(19) 1 calc PR D 2
H28I H 0.6075 0.4073 0.7673 0.084 Uiso 0.275(19) 1 calc PR D 2
C205 C 0.70729(13) 0.75559(11) 0.79762(10) 0.0217(3) Uani 1 1 d . D .
H20I H 0.6396 0.7078 0.8295 0.026 Uiso 1 1 calc R . .
H20J H 0.6950 0.8019 0.7391 0.026 Uiso 1 1 calc R . .
C301 C 0.83651(12) 0.38914(11) 0.35156(10) 0.0182(3) Uani 1 1 d . . .
C306 C 0.78377(12) 0.42741(11) 0.26896(10) 0.0182(3) Uani 1 1 d . . .
O301 O 0.75114(10) 0.50527(8) 0.24144(7) 0.0233(2) Uani 1 1 d . . .
O302 O 0.78751(9) 0.36704(7) 0.23134(7) 0.0186(2) Uani 1 1 d . . .
C307 C 0.73465(13) 0.38803(11) 0.15459(10) 0.0214(3) Uani 1 1 d . . .
C308 C 0.75151(15) 0.29921(12) 0.13904(11) 0.0270(3) Uani 1 1 d . . .
H30A H 0.8340 0.2932 0.1216 0.041 Uiso 1 1 calc R . .
H30B H 0.7163 0.3035 0.0906 0.041 Uiso 1 1 calc R . .
H30C H 0.7151 0.2435 0.1949 0.041 Uiso 1 1 calc R . .
C309 C 0.79943(15) 0.47492(12) 0.07196(10) 0.0269(3) Uani 1 1 d . . .
H30D H 0.7877 0.5313 0.0836 0.040 Uiso 1 1 calc R . .
H30E H 0.7706 0.4829 0.0195 0.040 Uiso 1 1 calc R . .
H30F H 0.8817 0.4666 0.0595 0.040 Uiso 1 1 calc R . .
C310 C 0.60800(14) 0.40085(13) 0.18232(12) 0.0265(3) Uani 1 1 d . . .
H31A H 0.5728 0.3505 0.2425 0.040 Uiso 1 1 calc R . .
H31B H 0.5690 0.3976 0.1384 0.040 Uiso 1 1 calc R . .
H31C H 0.6005 0.4628 0.1840 0.040 Uiso 1 1 calc R . .
N301 N 0.81768(10) 0.28380(9) 0.39616(8) 0.0178(2) Uani 1 1 d . . .
C311 C 0.70589(12) 0.23987(11) 0.41958(9) 0.0186(3) Uani 1 1 d . . .
O303 O 0.62244(9) 0.28268(8) 0.40473(7) 0.0216(2) Uani 1 1 d . . .
C312 C 0.71225(13) 0.13592(11) 0.46479(9) 0.0190(3) Uani 1 1 d . . .
C313 C 0.62950(13) 0.06013(12) 0.49700(10) 0.0220(3) Uani 1 1 d . . .
H313 H 0.5526 0.0698 0.4923 0.026 Uiso 1 1 calc R . .
C314 C 0.66318(14) -0.03083(12) 0.53660(11) 0.0245(3) Uani 1 1 d . . .
H314 H 0.6086 -0.0843 0.5586 0.029 Uiso 1 1 calc R . .
C315 C 0.77619(14) -0.04478(12) 0.54455(10) 0.0254(3) Uani 1 1 d . . .
H315 H 0.7969 -0.1075 0.5724 0.030 Uiso 1 1 calc R . .
C316 C 0.85885(13) 0.03211(12) 0.51215(10) 0.0233(3) Uani 1 1 d . . .
H316 H 0.9356 0.0232 0.5176 0.028 Uiso 1 1 calc R . .
C317 C 0.82437(13) 0.12164(11) 0.47194(10) 0.0194(3) Uani 1 1 d . . .
C318 C 0.89401(13) 0.21566(11) 0.42822(9) 0.0195(3) Uani 1 1 d . . .
O304 O 0.99511(9) 0.22884(8) 0.42174(8) 0.0251(2) Uani 1 1 d . . .
C302 C 0.96614(12) 0.43054(11) 0.31849(10) 0.0187(3) Uani 1 1 d . . .
H302 H 1.0093 0.3832 0.3584 0.022 Uiso 1 1 calc R . .
C319 C 1.02949(13) 0.45521(11) 0.21960(10) 0.0214(3) Uani 1 1 d . . .
H31D H 0.9778 0.4882 0.1805 0.026 Uiso 1 1 calc R . .
H31E H 1.0975 0.5005 0.2023 0.026 Uiso 1 1 calc R . .
C320 C 1.06991(13) 0.37148(11) 0.19936(10) 0.0220(3) Uani 1 1 d . . .
H320 H 1.0057 0.3195 0.2270 0.026 Uiso 1 1 calc R . .
C321 C 1.10953(14) 0.40165(13) 0.09534(11) 0.0275(4) Uani 1 1 d . . .
H32A H 1.0546 0.3726 0.0759 0.033 Uiso 1 1 calc R . .
H32B H 1.1141 0.4715 0.0617 0.033 Uiso 1 1 calc R . .
C322 C 1.22832(15) 0.36664(14) 0.07744(12) 0.0327(4) Uani 1 1 d . . .
H32C H 1.2758 0.4082 0.0162 0.039 Uiso 1 1 calc R . .
H32D H 1.2219 0.3008 0.0836 0.039 Uiso 1 1 calc R . .
C323 C 1.27894(14) 0.37195(14) 0.15112(12) 0.0316(4) Uani 1 1 d . . .
H32E H 1.3053 0.4382 0.1358 0.038 Uiso 1 1 calc R . .
H32F H 1.3442 0.3326 0.1604 0.038 Uiso 1 1 calc R . .
C324 C 1.17698(13) 0.33252(12) 0.23497(11) 0.0250(3) Uani 1 1 d . . .
H32G H 1.1871 0.3547 0.2804 0.030 Uiso 1 1 calc R . .
H32H H 1.1691 0.2623 0.2631 0.030 Uiso 1 1 calc R . .
C303 C 0.96319(12) 0.51702(11) 0.33913(10) 0.0190(3) Uani 1 1 d D . .
H303 H 0.9370 0.5716 0.2917 0.023 Uiso 1 1 calc R . .
O305 O 1.07460(9) 0.54080(9) 0.34232(8) 0.0241(2) Uani 1 1 d D . .
H305 H 1.077(2) 0.5939(13) 0.3411(16) 0.036 Uiso 1 1 d D . .
C304 C 0.87343(13) 0.48348(11) 0.43193(10) 0.0197(3) Uani 1 1 d D . .
O306 O 0.91873(9) 0.41749(8) 0.50186(7) 0.0230(2) Uani 1 1 d D . .
H306 H 0.9818(14) 0.4352(13) 0.4963(15) 0.035 Uiso 1 1 d D . .
O307 O 0.87342(11) 0.58610(9) 0.50545(8) 0.0308(3) Uani 1 1 d . . .
C325 C 0.83824(12) 0.56748(12) 0.45243(10) 0.0212(3) Uani 1 1 d . E .
O308 O 0.77178(11) 0.62012(9) 0.40133(9) 0.0312(3) Uani 1 1 d D . .
C326 C 0.7397(6) 0.7079(3) 0.4093(3) 0.0375(7) Uani 0.94(3) 1 d PDU E 1
H326 H 0.8042 0.7356 0.4223 0.045 Uiso 0.94(3) 1 calc PR E 1
C327 C 0.7226(11) 0.7745(4) 0.3191(4) 0.0751(18) Uani 0.94(3) 1 d PDU E 1
H32I H 0.7948 0.7874 0.2725 0.113 Uiso 0.94(3) 1 calc PR E 1
H32J H 0.6989 0.8341 0.3211 0.113 Uiso 0.94(3) 1 calc PR E 1
H32K H 0.6627 0.7456 0.3045 0.113 Uiso 0.94(3) 1 calc PR E 1
C328 C 0.6336(5) 0.6839(7) 0.4867(4) 0.0625(13) Uani 0.94(3) 1 d PDU E 1
H32L H 0.6512 0.6401 0.5434 0.094 Uiso 0.94(3) 1 calc PR E 1
H32M H 0.5715 0.6539 0.4755 0.094 Uiso 0.94(3) 1 calc PR E 1
H32N H 0.6094 0.7421 0.4916 0.094 Uiso 0.94(3) 1 calc PR E 1
C26D C 0.711(6) 0.697(4) 0.418(3) 0.0375(7) Uani 0.06(3) 1 d PDU E 2
H26D H 0.7657 0.7369 0.4279 0.045 Uiso 0.06(3) 1 calc PR E 2
C27D C 0.675(11) 0.755(6) 0.332(5) 0.0751(18) Uani 0.06(3) 1 d PDU E 2
H27J H 0.7396 0.7682 0.2793 0.113 Uiso 0.06(3) 1 calc PR E 2
H27K H 0.6498 0.8146 0.3326 0.113 Uiso 0.06(3) 1 calc PR E 2
H27L H 0.6108 0.7192 0.3283 0.113 Uiso 0.06(3) 1 calc PR E 2
C28D C 0.613(5) 0.651(8) 0.501(4) 0.0625(13) Uani 0.06(3) 1 d PDU E 2
H28J H 0.6432 0.6105 0.5525 0.094 Uiso 0.06(3) 1 calc PR E 2
H28K H 0.5600 0.6118 0.4903 0.094 Uiso 0.06(3) 1 calc PR E 2
H28L H 0.5723 0.7000 0.5139 0.094 Uiso 0.06(3) 1 calc PR E 2
C305 C 0.77793(12) 0.43038(11) 0.41905(10) 0.0199(3) Uani 1 1 d . . .
H30G H 0.7215 0.4742 0.3943 0.024 Uiso 1 1 calc R . .
H30H H 0.7372 0.3786 0.4777 0.024 Uiso 1 1 calc R . .
O1W O 0.8833(4) 0.7435(3) 0.5561(3) 0.0719(11) Uani 0.50 1 d PD . .
H1W H 0.867(7) 0.699(4) 0.539(5) 0.108 Uiso 0.50 1 d PD . .
H2W H 0.946(5) 0.777(5) 0.513(4) 0.108 Uiso 0.50 1 d PD . .

loop_
_atom_site_aniso_label
_atom_site_aniso_U_11
_atom_site_aniso_U_22
_atom_site_aniso_U_33
_atom_site_aniso_U_23
_atom_site_aniso_U_13
_atom_site_aniso_U_12
C1 0.0189(7) 0.0189(7) 0.0196(7) -0.0100(6) -0.0053(5) 0.0029(5)
C6 0.0184(7) 0.0195(7) 0.0213(7) -0.0100(6) -0.0084(5) 0.0026(6)
O1 0.0233(5) 0.0249(6) 0.0244(5) -0.0150(5) -0.0009(4) 0.0012(4)
O2 0.0198(5) 0.0189(5) 0.0226(5) -0.0110(4) -0.0025(4) 0.0008(4)
C7 0.0220(7) 0.0181(8) 0.0271(7) -0.0094(6) -0.0026(6) -0.0027(6)
C8 0.0353(9) 0.0231(9) 0.0406(9) -0.0162(7) -0.0066(7) -0.0016(7)
C9 0.0338(9) 0.0274(9) 0.0264(8) -0.0079(7) -0.0035(7) -0.0014(7)
C10 0.0229(8) 0.0257(9) 0.0470(10) -0.0145(8) -0.0080(7) -0.0020(6)
N1 0.0184(6) 0.0190(6) 0.0205(6) -0.0100(5) -0.0053(5) 0.0015(5)
C11 0.0225(7) 0.0188(7) 0.0192(7) -0.0080(6) -0.0051(5) 0.0004(6)
O3 0.0199(5) 0.0319(6) 0.0296(6) -0.0181(5) -0.0071(4) 0.0029(4)
C12 0.0246(7) 0.0199(8) 0.0201(7) -0.0092(6) -0.0026(6) -0.0009(6)
C13 0.0275(8) 0.0284(9) 0.0251(7) -0.0137(7) -0.0045(6) -0.0039(6)
C14 0.0352(9) 0.0322(9) 0.0253(8) -0.0176(7) -0.0033(6) -0.0073(7)
C15 0.0350(9) 0.0283(9) 0.0243(8) -0.0158(7) -0.0002(6) -0.0006(7)
C16 0.0271(8) 0.0266(9) 0.0225(7) -0.0119(6) -0.0038(6) 0.0036(6)
C17 0.0264(7) 0.0181(7) 0.0184(7) -0.0066(6) -0.0040(5) -0.0005(6)
C18 0.0222(7) 0.0178(7) 0.0164(6) -0.0063(6) -0.0029(5) 0.0030(5)
O4 0.0205(5) 0.0353(7) 0.0238(5) -0.0163(5) -0.0064(4) 0.0064(4)
C2 0.0178(6) 0.0184(7) 0.0201(7) -0.0093(6) -0.0053(5) 0.0018(5)
C19 0.0219(7) 0.0192(8) 0.0214(7) -0.0091(6) -0.0073(5) 0.0027(6)
C20 0.0251(7) 0.0209(8) 0.0207(7) -0.0097(6) -0.0063(6) 0.0033(6)
C21 0.0310(8) 0.0223(8) 0.0243(7) -0.0086(6) -0.0086(6) 0.0056(6)
C22 0.0397(9) 0.0259(9) 0.0300(8) -0.0122(7) -0.0135(7) 0.0145(7)
C23 0.0265(8) 0.0414(11) 0.0301(8) -0.0171(8) -0.0115(7) 0.0139(7)
C24 0.0239(8) 0.0275(9) 0.0295(8) -0.0095(7) -0.0058(6) 0.0035(6)
C3 0.0204(7) 0.0195(7) 0.0196(7) -0.0088(6) -0.0065(5) 0.0031(6)
O5 0.0247(5) 0.0227(6) 0.0271(5) -0.0125(5) -0.0097(4) -0.0003(4)
C4 0.0209(7) 0.0186(7) 0.0187(7) -0.0074(6) -0.0063(5) 0.0011(6)
O6 0.0245(5) 0.0217(6) 0.0187(5) -0.0066(4) -0.0040(4) 0.0027(4)
C25 0.0258(7) 0.0211(8) 0.0219(7) -0.0102(6) -0.0085(6) 0.0027(6)
O7 0.0685(9) 0.0199(6) 0.0213(6) -0.0066(5) -0.0043(6) 0.0091(6)
O8 0.0240(5) 0.0176(5) 0.0249(5) -0.0101(4) -0.0043(4) 0.0040(4)
C26 0.0237(7) 0.0181(8) 0.0317(8) -0.0127(6) -0.0038(6) 0.0037(6)
C27 0.0259(8) 0.0318(9) 0.0363(9) -0.0217(7) -0.0053(6) 0.0042(7)
C28 0.0284(8) 0.0278(9) 0.0384(9) -0.0160(7) -0.0113(7) 0.0072(7)
C5 0.0219(7) 0.0189(7) 0.0224(7) -0.0104(6) -0.0079(6) 0.0028(6)
C101 0.0199(7) 0.0204(8) 0.0195(7) -0.0108(6) -0.0055(5) 0.0020(6)
C106 0.0198(7) 0.0256(8) 0.0192(7) -0.0124(6) -0.0040(5) 0.0032(6)
O101 0.0312(6) 0.0309(6) 0.0284(6) -0.0199(5) -0.0138(5) 0.0075(5)
O102 0.0245(5) 0.0211(5) 0.0210(5) -0.0114(4) -0.0089(4) 0.0051(4)
C107 0.0267(7) 0.0234(8) 0.0214(7) -0.0097(6) -0.0096(6) 0.0082(6)
C108 0.0336(8) 0.0239(8) 0.0301(8) -0.0122(7) -0.0100(7) 0.0051(7)
C109 0.0366(9) 0.0367(10) 0.0216(8) -0.0110(7) -0.0104(7) 0.0123(7)
C110 0.0275(8) 0.0308(9) 0.0341(9) -0.0171(7) -0.0136(7) 0.0093(7)
N101 0.0184(6) 0.0213(6) 0.0177(6) -0.0101(5) -0.0050(5) 0.0028(5)
C111 0.0210(7) 0.0184(7) 0.0191(6) -0.0077(6) -0.0057(5) 0.0037(6)
O103 0.0181(5) 0.0296(6) 0.0256(5) -0.0145(5) -0.0076(4) 0.0037(4)
C112 0.0226(7) 0.0185(7) 0.0173(6) -0.0065(6) -0.0064(5) 0.0036(6)
C113 0.0213(7) 0.0264(8) 0.0216(7) -0.0113(6) -0.0065(6) 0.0059(6)
C114 0.0293(8) 0.0300(9) 0.0245(7) -0.0178(7) -0.0073(6) 0.0104(7)
C115 0.0309(8) 0.0337(9) 0.0280(8) -0.0206(7) -0.0124(6) 0.0063(7)
C116 0.0231(7) 0.0320(9) 0.0244(7) -0.0158(7) -0.0088(6) 0.0036(6)
C117 0.0222(7) 0.0188(7) 0.0187(6) -0.0087(6) -0.0054(5) 0.0024(6)
C118 0.0204(7) 0.0215(8) 0.0184(7) -0.0091(6) -0.0062(5) 0.0019(6)
O104 0.0176(5) 0.0418(7) 0.0276(5) -0.0220(5) -0.0042(4) 0.0021(5)
C102 0.0203(7) 0.0226(8) 0.0196(7) -0.0113(6) -0.0054(5) 0.0033(6)
C119 0.0237(7) 0.0240(8) 0.0188(7) -0.0104(6) -0.0042(5) 0.0028(6)
C120 0.0308(8) 0.0256(8) 0.0218(7) -0.0078(6) -0.0068(6) -0.0030(6)
C121 0.038(3) 0.036(3) 0.029(2) -0.0036(18) -0.0116(19) -0.0020(18)
C122 0.053(3) 0.034(2) 0.038(4) -0.0078(19) -0.013(2) -0.0149(18)
C123 0.0375(17) 0.048(2) 0.036(2) -0.0144(17) -0.0067(16) -0.0110(14)
C124 0.0278(19) 0.033(2) 0.029(3) -0.0121(15) -0.0093(15) 0.0014(15)
C21B 0.036(4) 0.017(3) 0.028(4) -0.010(2) -0.005(3) -0.013(3)
C22B 0.035(4) 0.038(4) 0.026(5) -0.007(3) -0.002(3) -0.012(3)
C23B 0.029(3) 0.047(4) 0.042(5) -0.011(3) 0.003(3) -0.008(2)
C24B 0.036(4) 0.043(5) 0.019(4) -0.006(4) -0.007(3) -0.012(4)
C103 0.0220(7) 0.0230(8) 0.0198(7) -0.0109(6) -0.0058(5) 0.0038(6)
O105 0.0248(5) 0.0228(6) 0.0260(5) -0.0139(5) -0.0007(4) 0.0039(4)
C104 0.0207(7) 0.0230(8) 0.0180(7) -0.0099(6) -0.0055(5) 0.0028(6)
O106 0.0200(5) 0.0261(6) 0.0197(5) -0.0099(4) -0.0052(4) 0.0020(4)
O107 0.0388(7) 0.0219(6) 0.0358(6) -0.0114(5) -0.0147(5) 0.0043(5)
C125 0.0215(7) 0.0244(8) 0.0223(7) -0.0121(6) -0.0031(5) 0.0028(6)
O108 0.0379(6) 0.0230(6) 0.0314(6) -0.0130(5) -0.0147(5) -0.0002(5)
C126 0.038(3) 0.024(3) 0.041(3) -0.018(2) -0.017(2) 0.001(2)
C127 0.033(3) 0.031(3) 0.060(5) -0.025(4) -0.021(3) 0.004(2)
C128 0.089(7) 0.046(3) 0.050(3) -0.029(3) -0.036(4) 0.005(5)
C26B 0.038(5) 0.029(5) 0.045(4) -0.027(4) -0.018(4) 0.008(4)
C27B 0.031(5) 0.037(10) 0.043(5) -0.019(5) -0.010(4) -0.002(5)
C28B 0.052(8) 0.051(9) 0.041(4) -0.029(5) -0.010(5) -0.012(6)
C105 0.0209(7) 0.0202(8) 0.0224(7) -0.0104(6) -0.0042(6) 0.0007(6)
C201 0.0219(7) 0.0175(7) 0.0203(7) -0.0087(6) -0.0054(5) 0.0016(6)
C206 0.0211(7) 0.0201(8) 0.0213(7) -0.0097(6) -0.0074(6) 0.0023(6)
O201 0.0292(6) 0.0225(6) 0.0262(5) -0.0098(5) -0.0025(4) -0.0031(5)
O202 0.0238(5) 0.0224(6) 0.0192(5) -0.0103(4) -0.0032(4) 0.0014(4)
C207 0.0253(8) 0.0302(9) 0.0192(7) -0.0109(6) -0.0022(6) 0.0022(6)
C208 0.0469(10) 0.0354(10) 0.0258(8) -0.0177(7) -0.0023(7) 0.0076(8)
C209 0.0344(9) 0.0335(10) 0.0195(7) -0.0079(7) -0.0040(6) 0.0017(7)
C210 0.0244(8) 0.0496(12) 0.0304(9) -0.0170(8) -0.0014(7) 0.0009(8)
N201 0.0190(6) 0.0193(6) 0.0196(6) -0.0082(5) -0.0041(5) 0.0016(5)
C211 0.0218(7) 0.0219(8) 0.0175(6) -0.0101(6) -0.0035(5) 0.0027(6)
O203 0.0206(5) 0.0235(6) 0.0290(6) -0.0111(5) -0.0082(4) 0.0009(4)
C212 0.0214(7) 0.0227(8) 0.0160(6) -0.0091(6) -0.0019(5) 0.0023(6)
C213 0.0214(7) 0.0245(8) 0.0191(7) -0.0094(6) -0.0044(5) 0.0037(6)
C214 0.0269(8) 0.0235(8) 0.0195(7) -0.0061(6) -0.0038(6) 0.0060(6)
C215 0.0304(8) 0.0216(8) 0.0225(7) -0.0067(6) -0.0016(6) -0.0010(6)
C216 0.0235(7) 0.0230(8) 0.0241(7) -0.0103(6) -0.0029(6) -0.0011(6)
C217 0.0220(7) 0.0229(8) 0.0180(7) -0.0089(6) -0.0023(5) 0.0012(6)
C218 0.0211(7) 0.0216(8) 0.0193(7) -0.0106(6) -0.0031(5) 0.0015(6)
O204 0.0239(5) 0.0226(6) 0.0344(6) -0.0113(5) -0.0122(5) 0.0021(4)
C202 0.0202(7) 0.0196(8) 0.0202(7) -0.0072(6) -0.0052(5) 0.0013(6)
C219 0.0259(7) 0.0219(8) 0.0220(7) -0.0091(6) -0.0076(6) 0.0018(6)
C220 0.0290(8) 0.0263(8) 0.0255(8) -0.0076(7) -0.0110(6) 0.0008(6)
C221 0.0450(10) 0.0357(10) 0.0299(9) -0.0101(8) -0.0198(8) -0.0008(8)
C222 0.0554(16) 0.043(3) 0.0541(16) -0.0126(13) -0.0374(13) 0.0042(14)
C223 0.066(3) 0.050(3) 0.071(2) 0.0000(19) -0.041(2) -0.021(2)
C22C 0.0554(16) 0.043(3) 0.0541(16) -0.0126(13) -0.0374(13) 0.0042(14)
C23C 0.066(3) 0.050(3) 0.071(2) 0.0000(19) -0.041(2) -0.021(2)
C224 0.0295(9) 0.0409(11) 0.0412(10) -0.0014(8) -0.0132(8) -0.0047(8)
C203 0.0236(7) 0.0197(8) 0.0211(7) -0.0084(6) -0.0061(6) 0.0028(6)
O205 0.0255(5) 0.0262(6) 0.0299(6) -0.0137(5) -0.0097(5) 0.0081(5)
C204 0.0251(7) 0.0258(8) 0.0204(7) -0.0109(6) -0.0060(6) 0.0032(6)
O206 0.0259(6) 0.0424(8) 0.0209(5) -0.0125(5) -0.0016(4) 0.0019(5)
C225 0.023(2) 0.024(2) 0.021(2) -0.008(2) -0.0094(14) 0.0069(15)
O207 0.0313(16) 0.043(2) 0.034(2) -0.0281(19) -0.0119(14) 0.0132(16)
O208 0.038(3) 0.0216(14) 0.030(2) -0.0146(16) -0.0090(18) 0.0010(16)
C226 0.049(3) 0.0234(16) 0.047(3) -0.0196(18) -0.023(2) 0.0022(18)
C227 0.076(4) 0.0291(17) 0.049(3) -0.0116(19) -0.027(3) -0.013(2)
C228 0.070(4) 0.054(3) 0.055(3) -0.039(3) -0.034(3) 0.008(3)
C25C 0.026(6) 0.022(6) 0.024(7) -0.016(5) -0.008(4) 0.004(3)
O07C 0.028(4) 0.028(5) 0.033(5) -0.017(4) -0.006(3) 0.007(3)
O08C 0.033(5) 0.024(3) 0.032(5) -0.013(3) -0.003(3) -0.002(3)
C26C 0.038(6) 0.020(3) 0.035(5) -0.011(4) -0.003(4) 0.000(4)
C27C 0.058(7) 0.042(5) 0.044(5) -0.021(4) 0.010(5) -0.016(5)
C28C 0.085(11) 0.043(6) 0.046(5) -0.024(6) -0.018(6) -0.008(7)
C205 0.0244(7) 0.0214(8) 0.0219(7) -0.0112(6) -0.0067(6) 0.0022(6)
C301 0.0179(7) 0.0171(7) 0.0195(7) -0.0083(6) -0.0034(5) 0.0013(5)
C306 0.0146(6) 0.0185(7) 0.0196(7) -0.0080(6) -0.0010(5) -0.0005(5)
O301 0.0274(5) 0.0183(6) 0.0246(5) -0.0087(4) -0.0086(4) 0.0040(4)
O302 0.0195(5) 0.0181(5) 0.0183(5) -0.0079(4) -0.0049(4) 0.0014(4)
C307 0.0243(7) 0.0204(8) 0.0210(7) -0.0087(6) -0.0088(6) 0.0011(6)
C308 0.0329(8) 0.0263(8) 0.0268(8) -0.0140(7) -0.0113(6) 0.0024(7)
C309 0.0327(8) 0.0252(8) 0.0188(7) -0.0053(6) -0.0067(6) -0.0009(7)
C310 0.0231(7) 0.0291(9) 0.0316(8) -0.0151(7) -0.0106(6) 0.0030(6)
N301 0.0171(6) 0.0177(6) 0.0177(5) -0.0076(5) -0.0031(4) 0.0015(5)
C311 0.0180(7) 0.0228(8) 0.0152(6) -0.0095(6) -0.0021(5) 0.0002(6)
O303 0.0175(5) 0.0214(5) 0.0230(5) -0.0074(4) -0.0039(4) 0.0030(4)
C312 0.0209(7) 0.0214(8) 0.0160(6) -0.0097(6) -0.0039(5) 0.0019(6)
C313 0.0219(7) 0.0230(8) 0.0201(7) -0.0091(6) -0.0036(5) -0.0003(6)
C314 0.0267(8) 0.0199(8) 0.0238(7) -0.0088(6) -0.0016(6) -0.0025(6)
C315 0.0310(8) 0.0197(8) 0.0220(7) -0.0071(6) -0.0038(6) 0.0043(6)
C316 0.0224(7) 0.0242(8) 0.0217(7) -0.0083(6) -0.0057(6) 0.0056(6)
C317 0.0219(7) 0.0204(8) 0.0169(6) -0.0094(6) -0.0040(5) 0.0018(6)
C318 0.0212(7) 0.0202(8) 0.0175(6) -0.0087(6) -0.0042(5) 0.0016(6)
O304 0.0193(5) 0.0236(6) 0.0323(6) -0.0097(5) -0.0105(4) 0.0023(4)
C302 0.0169(6) 0.0180(7) 0.0216(7) -0.0091(6) -0.0044(5) 0.0006(5)
C319 0.0199(7) 0.0219(8) 0.0218(7) -0.0102(6) -0.0027(5) -0.0015(6)
C320 0.0209(7) 0.0246(8) 0.0221(7) -0.0125(6) -0.0034(6) -0.0007(6)
C321 0.0268(8) 0.0355(10) 0.0238(8) -0.0175(7) -0.0037(6) 0.0025(7)
C322 0.0304(9) 0.0386(10) 0.0299(8) -0.0188(8) -0.0013(7) 0.0048(7)
C323 0.0214(8) 0.0416(11) 0.0322(8) -0.0177(8) -0.0037(7) 0.0035(7)
C324 0.0224(7) 0.0276(8) 0.0270(8) -0.0140(7) -0.0057(6) 0.0038(6)
C303 0.0181(7) 0.0198(7) 0.0204(7) -0.0096(6) -0.0048(5) 0.0010(6)
O305 0.0194(5) 0.0233(6) 0.0342(6) -0.0170(5) -0.0060(4) -0.0008(4)
C304 0.0205(7) 0.0205(7) 0.0197(7) -0.0093(6) -0.0066(5) 0.0026(6)
O306 0.0226(5) 0.0243(6) 0.0209(5) -0.0075(4) -0.0073(4) 0.0024(4)
O307 0.0343(6) 0.0353(7) 0.0349(6) -0.0237(5) -0.0143(5) 0.0070(5)
C325 0.0180(6) 0.0245(8) 0.0208(7) -0.0104(6) -0.0025(5) -0.0004(6)
O308 0.0402(7) 0.0292(6) 0.0383(6) -0.0223(5) -0.0209(5) 0.0147(5)
C326 0.0455(18) 0.0325(11) 0.0528(12) -0.0287(10) -0.0263(12) 0.0183(11)
C327 0.134(5) 0.0474(19) 0.0727(18) -0.0343(15) -0.064(2) 0.051(3)
C328 0.0558(19) 0.059(3) 0.085(2) -0.045(2) -0.0143(15) 0.029(2)
C26D 0.0455(18) 0.0325(11) 0.0528(12) -0.0287(10) -0.0263(12) 0.0183(11)
C27D 0.134(5) 0.0474(19) 0.0727(18) -0.0343(15) -0.064(2) 0.051(3)
C28D 0.0558(19) 0.059(3) 0.085(2) -0.045(2) -0.0143(15) 0.029(2)
C305 0.0185(7) 0.0210(8) 0.0226(7) -0.0127(6) -0.0036(5) 0.0027(6)
O1W 0.085(3) 0.066(3) 0.059(2) -0.023(2) -0.016(2) -0.016(2)

loop_
_atom_type_symbol
_atom_type_description
_atom_type_scat_dispersion_real
_atom_type_scat_dispersion_imag
_atom_type_scat_source
C C 0.0181 0.0091 'International Tables Vol C Tables 4.2.6.8 and 6.1.1.4'
H H 0.0000 0.0000 'International Tables Vol C Tables 4.2.6.8 and 6.1.1.4'
N N 0.0311 0.0180 'International Tables Vol C Tables 4.2.6.8 and 6.1.1.4'
O O 0.0492 0.0322 'International Tables Vol C Tables 4.2.6.8 and 6.1.1.4'

loop_
_geom_angle_atom_site_label_1
_geom_angle_atom_site_label_2
_geom_angle_atom_site_label_3
_geom_angle
N1 C1 C6 109.26(12)
N1 C1 C5 110.10(11)
C6 C1 C5 109.86(12)
N1 C1 C2 115.09(12)
C6 C1 C2 107.53(11)
C5 C1 C2 104.85(12)
O1 C6 O2 126.65(13)
O1 C6 C1 122.13(14)
O2 C6 C1 110.99(12)
C6 O2 C7 121.27(12)
O2 C7 C8 101.57(13)
O2 C7 C9 110.07(12)
C8 C7 C9 111.04(15)
O2 C7 C10 110.14(13)
C8 C7 C10 111.17(14)
C9 C7 C10 112.34(15)
C7 C8 H8A 109.5
C7 C8 H8B 109.5
H8A C8 H8B 109.5
C7 C8 H8C 109.5
H8A C8 H8C 109.5
H8B C8 H8C 109.5
C7 C9 H9A 109.5
C7 C9 H9B 109.5
H9A C9 H9B 109.5
C7 C9 H9C 109.5
H9A C9 H9C 109.5
H9B C9 H9C 109.5
C7 C10 H10A 109.5
C7 C10 H10B 109.5
H10A C10 H10B 109.5
C7 C10 H10C 109.5
H10A C10 H10C 109.5
H10B C10 H10C 109.5
C18 N1 C11 110.72(12)
C18 N1 C1 130.91(12)
C11 N1 C1 118.37(12)
O3 C11 N1 124.01(15)
O3 C11 C12 129.19(14)
N1 C11 C12 106.80(13)
C17 C12 C13 121.65(16)
C17 C12 C11 107.82(14)
C13 C12 C11 130.52(15)
C12 C13 C14 116.77(16)
C12 C13 H13 121.6
C14 C13 H13 121.6
C15 C14 C13 121.37(16)
C15 C14 H14 119.3
C13 C14 H14 119.3
C14 C15 C16 121.38(16)
C14 C15 H15 119.3
C16 C15 H15 119.3
C17 C16 C15 116.69(15)
C17 C16 H16 121.7
C15 C16 H16 121.7
C12 C17 C16 122.13(15)
C12 C17 C18 108.83(14)
C16 C17 C18 129.04(15)
O4 C18 N1 127.70(14)
O4 C18 C17 126.57(14)
N1 C18 C17 105.73(12)
C3 C2 C19 112.74(12)
C3 C2 C1 103.73(11)
C19 C2 C1 118.81(12)
C3 C2 H2 107.0
C19 C2 H2 107.0
C1 C2 H2 107.0
C20 C19 C2 113.66(13)
C20 C19 H19A 108.8
C2 C19 H19A 108.8
C20 C19 H19B 108.8
C2 C19 H19B 108.8
H19A C19 H19B 107.7
C19 C20 C21 114.10(13)
C19 C20 C24 112.95(13)
C21 C20 C24 103.49(12)
C19 C20 H20 108.7
C21 C20 H20 108.7
C24 C20 H20 108.7
C22 C21 C20 102.97(13)
C22 C21 H21A 111.2
C20 C21 H21A 111.2
C22 C21 H21B 111.2
C20 C21 H21B 111.2
H21A C21 H21B 109.1
C21 C22 C23 103.27(14)
C21 C22 H22A 111.1
C23 C22 H22A 111.1
C21 C22 H22B 111.1
C23 C22 H22B 111.1
H22A C22 H22B 109.1
C22 C23 C24 105.09(13)
C22 C23 H23A 110.7
C24 C23 H23A 110.7
C22 C23 H23B 110.7
C24 C23 H23B 110.7
H23A C23 H23B 108.8
C23 C24 C20 106.49(13)
C23 C24 H24A 110.4
C20 C24 H24A 110.4
C23 C24 H24B 110.4
C20 C24 H24B 110.4
H24A C24 H24B 108.6
O5 C3 C2 111.49(12)
O5 C3 C4 112.14(12)
C2 C3 C4 103.07(12)
O5 C3 H3 110.0
C2 C3 H3 110.0
C4 C3 H3 110.0
C3 O5 H5 105.3(16)
O6 C4 C25 110.54(12)
O6 C4 C3 104.46(12)
C25 C4 C3 116.21(13)
O6 C4 C5 111.68(13)
C25 C4 C5 111.56(12)
C3 C4 C5 101.97(11)
C4 O6 H6 108.0(16)
O7 C25 O8 124.72(16)
O7 C25 C4 122.80(15)
O8 C25 C4 112.43(13)
C25 O8 C26 117.21(12)
O8 C26 C27 106.41(13)
O8 C26 C28 108.06(13)
C27 C26 C28 113.97(14)
O8 C26 H26 109.4
C27 C26 H26 109.4
C28 C26 H26 109.4
C26 C27 H27A 109.5
C26 C27 H27B 109.5
H27A C27 H27B 109.5
C26 C27 H27C 109.5
H27A C27 H27C 109.5
H27B C27 H27C 109.5
C26 C28 H28A 109.5
C26 C28 H28B 109.5
H28A C28 H28B 109.5
C26 C28 H28C 109.5
H28A C28 H28C 109.5
H28B C28 H28C 109.5
C4 C5 C1 105.47(12)
C4 C5 H5A 110.6
C1 C5 H5A 110.6
C4 C5 H5B 110.6
C1 C5 H5B 110.6
H5A C5 H5B 108.8
N101 C101 C106 108.51(12)
N101 C101 C105 109.95(11)
C106 C101 C105 109.51(12)
N101 C101 C102 115.69(12)
C106 C101 C102 107.92(11)
C105 C101 C102 105.11(12)
O101 C106 O102 126.16(14)
O101 C106 C101 122.48(15)
O102 C106 C101 111.21(12)
C106 O102 C107 121.18(12)
O102 C107 C108 101.35(12)
O102 C107 C110 111.18(13)
C108 C107 C110 110.92(14)
O102 C107 C109 108.62(13)
C108 C107 C109 111.12(15)
C110 C107 C109 113.04(14)
C107 C108 H10D 109.5
C107 C108 H10E 109.5
H10D C108 H10E 109.5
C107 C108 H10F 109.5
H10D C108 H10F 109.5
H10E C108 H10F 109.5
C107 C109 H10G 109.5
C107 C109 H10H 109.5
H10G C109 H10H 109.5
C107 C109 H10I 109.5
H10G C109 H10I 109.5
H10H C109 H10I 109.5
C107 C110 H11A 109.5
C107 C110 H11B 109.5
H11A C110 H11B 109.5
C107 C110 H11C 109.5
H11A C110 H11C 109.5
H11B C110 H11C 109.5
C111 N101 C118 110.84(12)
C111 N101 C101 117.68(12)
C118 N101 C101 131.28(12)
O103 C111 N101 124.07(14)
O103 C111 C112 128.88(14)
N101 C111 C112 107.04(12)
C117 C112 C113 122.02(14)
C117 C112 C111 107.83(13)
C113 C112 C111 130.13(14)
C112 C113 C114 116.86(14)
C112 C113 H113 121.6
C114 C113 H113 121.6
C115 C114 C113 121.38(15)
C115 C114 H114 119.3
C113 C114 H114 119.3
C114 C115 C116 121.40(15)
C114 C115 H115 119.3
C116 C115 H115 119.3
C117 C116 C115 116.66(15)
C117 C116 H116 121.7
C115 C116 H116 121.7
C112 C117 C116 121.66(15)
C112 C117 C118 108.85(13)
C116 C117 C118 129.47(14)
O104 C118 N101 127.70(15)
O104 C118 C117 127.07(14)
N101 C118 C117 105.21(12)
C103 C102 C119 112.30(12)
C103 C102 C101 102.85(12)
C119 C102 C101 118.59(13)
C103 C102 H102 107.5
C119 C102 H102 107.5
C101 C102 H102 107.5
C120 C119 C102 115.58(13)
C120 C119 H11D 108.4
C102 C119 H11D 108.4
C120 C119 H11E 108.4
C102 C119 H11E 108.4
H11D C119 H11E 107.4
C24B C120 C119 117.9(8)
C24B C120 C21B 107.6(7)
C119 C120 C21B 113.5(6)
C24B C120 C121 101.3(6)
C119 C120 C121 112.2(4)
C119 C120 C124 111.2(4)
C21B C120 C124 107.1(6)
C121 C120 C124 99.9(4)
C24B C120 H20A 105.6
C119 C120 H20A 105.6
C21B C120 H20A 105.6
C121 C120 H20A 114.4
C124 C120 H20A 113.8
C24B C120 H20B 102.6
C119 C120 H20B 111.0
C21B C120 H20B 102.5
C121 C120 H20B 111.0
C124 C120 H20B 111.0
C122 C121 C120 103.2(6)
C122 C121 H12A 111.1
C120 C121 H12A 111.1
C122 C121 H12B 111.1
C120 C121 H12B 111.1
H12A C121 H12B 109.1
C123 C122 C121 104.9(5)
C123 C122 H12C 110.8
C121 C122 H12C 110.8
C123 C122 H12D 110.8
C121 C122 H12D 110.8
H12C C122 H12D 108.8
C122 C123 C124 106.2(4)
C122 C123 H12E 110.5
C124 C123 H12E 110.5
C122 C123 H12F 110.5
C124 C123 H12F 110.5
H12E C123 H12F 108.7
C123 C124 C120 105.9(5)
C123 C124 H12G 110.5
C120 C124 H12G 110.5
C123 C124 H12H 110.5
C120 C124 H12H 110.5
H12G C124 H12H 108.7
C22B C21B C120 105.0(8)
C22B C21B H21C 110.7
C120 C21B H21C 110.7
C22B C21B H21D 110.7
C120 C21B H21D 110.7
H21C C21B H21D 108.8
C23B C22B C21B 102.6(10)
C23B C22B H22C 111.3
C21B C22B H22C 111.3
C23B C22B H22D 111.3
C21B C22B H22D 111.3
H22C C22B H22D 109.2
C22B C23B C24B 104.8(9)
C22B C23B H23C 110.8
C24B C23B H23C 110.8
C22B C23B H23D 110.8
C24B C23B H23D 110.8
H23C C23B H23D 108.9
C120 C24B C23B 104.3(8)
C120 C24B H24C 110.9
C23B C24B H24C 110.9
C120 C24B H24D 110.9
C23B C24B H24D 110.9
H24C C24B H24D 108.9
O105 C103 C102 108.63(12)
O105 C103 C104 113.93(12)
C102 C103 C104 102.70(12)
O105 C103 H103 110.4
C102 C103 H103 110.4
C104 C103 H103 110.4
C103 O105 H105 110.3(17)
O106 C104 C105 107.83(12)
O106 C104 C125 110.21(12)
C105 C104 C125 112.08(12)
O106 C104 C103 110.16(12)
C105 C104 C103 102.04(12)
C125 C104 C103 114.12(13)
C104 O106 H106 108.3(15)
O107 C125 O108 124.48(16)
O107 C125 C104 124.46(15)
O108 C125 C104 111.05(13)
C125 O108 C26B 119.3(10)
C125 O108 C126 116.4(5)
O108 C126 C127 107.5(9)
O108 C126 C128 106.3(8)
C127 C126 C128 113.1(8)
O108 C126 H126 109.9
C127 C126 H126 109.9
C128 C126 H126 109.9
C126 C127 H12I 109.5
C126 C127 H12J 109.5
H12I C127 H12J 109.5
C126 C127 H12K 109.5
H12I C127 H12K 109.5
H12J C127 H12K 109.5
C126 C128 H12L 109.5
C126 C128 H12M 109.5
H12L C128 H12M 109.5
C126 C128 H12N 109.5
H12L C128 H12N 109.5
H12M C128 H12N 109.5
O108 C26B C27B 109.7(17)
O108 C26B C28B 104.4(15)
C27B C26B C28B 113.5(16)
O108 C26B H26B 109.7
C27B C26B H26B 109.7
C28B C26B H26B 109.7
C26B C27B H27D 109.5
C26B C27B H27E 109.5
H27D C27B H27E 109.5
C26B C27B H27F 109.5
H27D C27B H27F 109.5
H27E C27B H27F 109.5
C26B C28B H28D 109.5
C26B C28B H28E 109.5
H28D C28B H28E 109.5
C26B C28B H28F 109.5
H28D C28B H28F 109.5
H28E C28B H28F 109.5
C104 C105 C101 105.75(12)
C104 C105 H10J 110.6
C101 C105 H10J 110.6
C104 C105 H10K 110.6
C101 C105 H10K 110.6
H10J C105 H10K 108.7
N201 C201 C206 110.23(13)
N201 C201 C205 110.37(12)
C206 C201 C205 109.55(12)
N201 C201 C202 113.57(12)
C206 C201 C202 107.91(12)
C205 C201 C202 105.04(13)
O201 C206 O202 126.67(14)
O201 C206 C201 121.86(15)
O202 C206 C201 111.32(12)
C206 O202 C207 121.00(12)
O202 C207 C208 102.07(13)
O202 C207 C210 109.57(13)
C208 C207 C210 111.45(16)
O202 C207 C209 109.96(13)
C208 C207 C209 110.34(15)
C210 C207 C209 112.92(15)
C207 C208 H20C 109.5
C207 C208 H20D 109.5
H20C C208 H20D 109.5
C207 C208 H20E 109.5
H20C C208 H20E 109.5
H20D C208 H20E 109.5
C207 C209 H20F 109.5
C207 C209 H20G 109.5
H20F C209 H20G 109.5
C207 C209 H20H 109.5
H20F C209 H20H 109.5
H20G C209 H20H 109.5
C207 C210 H21E 109.5
C207 C210 H21F 109.5
H21E C210 H21F 109.5
C207 C210 H21G 109.5
H21E C210 H21G 109.5
H21F C210 H21G 109.5
C218 N201 C211 110.96(13)
C218 N201 C201 128.99(13)
C211 N201 C201 119.56(12)
O203 C211 N201 124.51(15)
O203 C211 C212 129.04(15)
N201 C211 C212 106.43(12)
C213 C212 C217 121.38(15)
C213 C212 C211 130.70(14)
C217 C212 C211 107.91(13)
C212 C213 C214 116.99(14)
C212 C213 H213 121.5
C214 C213 H213 121.5
C215 C214 C213 121.53(15)
C215 C214 H214 119.2
C213 C214 H214 119.2
C214 C215 C216 120.92(16)
C214 C215 H215 119.5
C216 C215 H215 119.5
C217 C216 C215 117.07(15)
C217 C216 H216 121.5
C215 C216 H216 121.5
C216 C217 C212 122.10(15)
C216 C217 C218 129.19(14)
C212 C217 C218 108.71(13)
O204 C218 N201 127.81(15)
O204 C218 C217 126.52(14)
N201 C218 C217 105.66(13)
C203 C202 C219 114.96(13)
C203 C202 C201 103.11(12)
C219 C202 C201 114.13(13)
C203 C202 H202 108.1
C219 C202 H202 108.1
C201 C202 H202 108.1
C220 C219 C202 116.65(14)
C220 C219 H21H 108.1
C202 C219 H21H 108.1
C220 C219 H21I 108.1
C202 C219 H21I 108.1
H21H C219 H21I 107.3
C219 C220 C221 111.43(15)
C219 C220 C224 114.58(14)
C221 C220 C224 103.41(15)
C219 C220 H220 109.1
C221 C220 H220 109.1
C224 C220 H220 109.1
C222 C221 C220 105.6(3)
C23C C221 C220 101.1(9)
C222 C221 H21J 110.6
C23C C221 H21J 118.4
C220 C221 H21J 110.6
C222 C221 H21K 110.6
C23C C221 H21K 107.0
C220 C221 H21K 110.6
H21J C221 H21K 108.8
C222 C221 H21L 103.8
C23C C221 H21L 111.5
C220 C221 H21L 111.5
H21K C221 H21L 114.1
C222 C221 H21M 114.7
C23C C221 H21M 111.5
C220 C221 H21M 111.5
H21J C221 H21M 103.8
H21L C221 H21M 109.4
C221 C222 C223 101.6(4)
C221 C222 H22E 111.5
C223 C222 H22E 111.5
C221 C222 H22F 111.5
C223 C222 H22F 111.5
H22E C222 H22F 109.3
C222 C223 C224 106.1(3)
C222 C223 H22G 110.5
C224 C223 H22G 110.5
C222 C223 H22H 110.5
C224 C223 H22H 110.5
H22G C223 H22H 108.7
C224 C22C C23C 106.8(9)
C224 C22C H22I 110.4
C23C C22C H22I 110.4
C224 C22C H22J 110.4
C23C C22C H22J 110.4
H22I C22C H22J 108.6
C22C C23C C221 106.7(10)
C22C C23C H23E 110.4
C221 C23C H23E 110.4
C22C C23C H23F 110.4
C221 C23C H23F 110.4
H23E C23C H23F 108.6
C22C C224 C220 105.5(5)
C220 C224 C223 105.9(2)
C22C C224 H24I 127.7
C220 C224 H24I 110.6
C223 C224 H24I 110.6
C22C C224 H24J 91.9
C220 C224 H24J 110.6
C223 C224 H24J 110.6
H24I C224 H24J 108.7
C22C C224 H24K 110.6
C220 C224 H24K 110.6
C223 C224 H24K 127.4
H24I C224 H24K 90.6
C22C C224 H24L 110.6
C220 C224 H24L 110.6
C223 C224 H24L 91.7
H24J C224 H24L 124.7
H24K C224 H24L 108.8
O205 C203 C202 113.77(13)
O205 C203 C204 112.09(13)
C202 C203 C204 103.69(12)
O205 C203 H203 109.0
C202 C203 H203 109.0
C204 C203 H203 109.0
C203 O205 H205 109.9(17)
O206 C204 C225 106.6(3)
O206 C204 C205 110.41(13)
C225 C204 C205 117.4(3)
O206 C204 C203 106.96(12)
C225 C204 C203 112.6(4)
C205 C204 C203 102.52(13)
O206 C204 C25C 117.5(6)
C205 C204 C25C 111.6(7)
C203 C204 C25C 106.5(9)
C204 O206 H206 109.5(19)
O207 C225 O208 125.5(5)
O207 C225 C204 122.2(4)
O208 C225 C204 112.2(4)
C225 O208 C226 117.2(4)
O208 C226 C227 104.4(3)
O208 C226 C228 110.4(5)
C227 C226 C228 112.5(3)
O208 C226 H226 109.8
C227 C226 H226 109.8
C228 C226 H226 109.8
C226 C227 H22K 109.5
C226 C227 H22L 109.5
H22K C227 H22L 109.5
C226 C227 H22M 109.5
H22K C227 H22M 109.5
H22L C227 H22M 109.5
C226 C228 H22N 109.5
C226 C228 H22O 109.5
H22N C228 H22O 109.5
C226 C228 H22P 109.5
H22N C228 H22P 109.5
H22O C228 H22P 109.5
O07C C25C O08C 126.6(13)
O07C C25C C204 119.3(12)
O08C C25C C204 114.1(11)
C25C O08C C26C 116.5(11)
O08C C26C C28C 107.8(12)
O08C C26C C27C 105.1(9)
C28C C26C C27C 114.2(10)
O08C C26C H26C 109.9
C28C C26C H26C 109.9
C27C C26C H26C 109.9
C26C C27C H27G 109.5
C26C C27C H27H 109.5
H27G C27C H27H 109.5
C26C C27C H27I 109.5
H27G C27C H27I 109.5
H27H C27C H27I 109.5
C26C C28C H28G 109.5
C26C C28C H28H 109.5
H28G C28C H28H 109.5
C26C C28C H28I 109.5
H28G C28C H28I 109.5
H28H C28C H28I 109.5
C204 C205 C201 106.54(12)
C204 C205 H20I 110.4
C201 C205 H20I 110.4
C204 C205 H20J 110.4
C201 C205 H20J 110.4
H20I C205 H20J 108.6
N301 C301 C306 109.32(12)
N301 C301 C305 110.16(11)
C306 C301 C305 109.03(12)
N301 C301 C302 114.67(12)
C306 C301 C302 108.22(11)
C305 C301 C302 105.26(12)
O301 C306 O302 126.41(14)
O301 C306 C301 121.67(14)
O302 C306 C301 111.76(12)
C306 O302 C307 120.06(12)
O302 C307 C308 101.74(12)
O302 C307 C310 109.88(12)
C308 C307 C310 111.87(13)
O302 C307 C309 110.28(12)
C308 C307 C309 110.87(14)
C310 C307 C309 111.76(14)
C307 C308 H30A 109.5
C307 C308 H30B 109.5
H30A C308 H30B 109.5
C307 C308 H30C 109.5
H30A C308 H30C 109.5
H30B C308 H30C 109.5
C307 C309 H30D 109.5
C307 C309 H30E 109.5
H30D C309 H30E 109.5
C307 C309 H30F 109.5
H30D C309 H30F 109.5
H30E C309 H30F 109.5
C307 C310 H31A 109.5
C307 C310 H31B 109.5
H31A C310 H31B 109.5
C307 C310 H31C 109.5
H31A C310 H31C 109.5
H31B C310 H31C 109.5
C311 N301 C318 110.54(12)
C311 N301 C301 118.94(12)
C318 N301 C301 130.26(12)
O303 C311 N301 124.04(14)
O303 C311 C312 128.77(14)
N301 C311 C312 107.19(12)
C313 C312 C317 121.17(15)
C313 C312 C311 131.39(14)
C317 C312 C311 107.44(13)
C312 C313 C314 117.53(14)
C312 C313 H313 121.2
C314 C313 H313 121.2
C313 C314 C315 121.04(14)
C313 C314 H314 119.5
C315 C314 H314 119.5
C316 C315 C314 120.97(15)
C316 C315 H315 119.5
C314 C315 H315 119.5
C317 C316 C315 117.18(14)
C317 C316 H316 121.4
C315 C316 H316 121.4
C316 C317 C312 122.09(14)
C316 C317 C318 129.06(14)
C312 C317 C318 108.82(13)
O304 C318 N301 128.01(14)
O304 C318 C317 126.11(14)
N301 C318 C317 105.87(12)
C303 C302 C319 112.03(12)
C303 C302 C301 103.46(12)
C319 C302 C301 117.80(12)
C303 C302 H302 107.7
C319 C302 H302 107.7
C301 C302 H302 107.7
C320 C319 C302 115.93(13)
C320 C319 H31D 108.3
C302 C319 H31D 108.3
C320 C319 H31E 108.3
C302 C319 H31E 108.3
H31D C319 H31E 107.4
C319 C320 C324 112.65(13)
C319 C320 C321 111.17(13)
C324 C320 C321 104.59(13)
C319 C320 H320 109.4
C324 C320 H320 109.4
C321 C320 H320 109.4
C322 C321 C320 106.53(14)
C322 C321 H32A 110.4
C320 C321 H32A 110.4
C322 C321 H32B 110.4
C320 C321 H32B 110.4
H32A C321 H32B 108.6
C321 C322 C323 102.86(14)
C321 C322 H32C 111.2
C323 C322 H32C 111.2
C321 C322 H32D 111.2
C323 C322 H32D 111.2
H32C C322 H32D 109.1
C322 C323 C324 102.78(13)
C322 C323 H32E 111.2
C324 C323 H32E 111.2
C322 C323 H32F 111.2
C324 C323 H32F 111.2
H32E C323 H32F 109.1
C323 C324 C320 105.08(13)
C323 C324 H32G 110.7
C320 C324 H32G 110.7
C323 C324 H32H 110.7
C320 C324 H32H 110.7
H32G C324 H32H 108.8
O305 C303 C302 108.55(12)
O305 C303 C304 113.16(12)
C302 C303 C304 103.72(12)
O305 C303 H303 110.4
C302 C303 H303 110.4
C304 C303 H303 110.4
C303 O305 H305 108.3(16)
O306 C304 C325 109.96(12)
O306 C304 C305 108.11(12)
C325 C304 C305 115.43(12)
O306 C304 C303 110.38(12)
C325 C304 C303 110.68(12)
C305 C304 C303 101.99(12)
C304 O306 H306 110.2(16)
O307 C325 O308 124.71(16)
O307 C325 C304 122.77(14)
O308 C325 C304 112.37(13)
C325 O308 C326 117.7(2)
C325 O308 C26D 122.8(18)
O308 C326 C327 106.1(2)
O308 C326 C328 108.4(2)
C327 C326 C328 114.0(3)
O308 C326 H326 109.4
C327 C326 H326 109.4
C328 C326 H326 109.4
C326 C327 H32I 109.5
C326 C327 H32J 109.5
H32I C327 H32J 109.5
C326 C327 H32K 109.5
H32I C327 H32K 109.5
H32J C327 H32K 109.5
C326 C328 H32L 109.5
C326 C328 H32M 109.5
H32L C328 H32M 109.5
C326 C328 H32N 109.5
H32L C328 H32N 109.5
H32M C328 H32N 109.5
O308 C26D C28D 108(2)
O308 C26D C27D 105(2)
C28D C26D C27D 114(3)
O308 C26D H26D 109.8
C28D C26D H26D 109.8
C27D C26D H26D 109.8
C26D C27D H27J 109.5
C26D C27D H27K 109.5
H27J C27D H27K 109.5
C26D C27D H27L 109.5
H27J C27D H27L 109.5
H27K C27D H27L 109.5
C26D C28D H28J 109.5
C26D C28D H28K 109.5
H28J C28D H28K 109.5
C26D C28D H28L 109.5
H28J C28D H28L 109.5
H28K C28D H28L 109.5
C304 C305 C301 106.93(12)
C304 C305 H30G 110.3
C301 C305 H30G 110.3
C304 C305 H30H 110.3
C301 C305 H30H 110.3
H30G C305 H30H 108.6
H1W O1W H2W 103(4)

loop_
_geom_bond_atom_site_label_1
_geom_bond_atom_site_label_2
_geom_bond_distance
C1 N1 1.477(2)
C1 C6 1.5423(19)
C1 C5 1.564(2)
C1 C2 1.5780(19)
C6 O1 1.200(2)
C6 O2 1.3335(19)
O2 C7 1.4796(18)
C7 C8 1.514(3)
C7 C9 1.515(2)
C7 C10 1.523(2)
C8 H8A 0.9800
C8 H8B 0.9800
C8 H8C 0.9800
C9 H9A 0.9800
C9 H9B 0.9800
C9 H9C 0.9800
C10 H10A 0.9800
C10 H10B 0.9800
C10 H10C 0.9800
N1 C18 1.407(2)
N1 C11 1.4073(19)
C11 O3 1.209(2)
C11 C12 1.482(2)
C12 C17 1.380(2)
C12 C13 1.390(2)
C13 C14 1.396(3)
C13 H13 0.9500
C14 C15 1.390(3)
C14 H14 0.9500
C15 C16 1.399(2)
C15 H15 0.9500
C16 C17 1.383(2)
C16 H16 0.9500
C17 C18 1.492(2)
C18 O4 1.2080(19)
C2 C3 1.528(2)
C2 C19 1.542(2)
C2 H2 1.0000
C19 C20 1.525(2)
C19 H19A 0.9900
C19 H19B 0.9900
C20 C21 1.535(2)
C20 C24 1.549(2)
C20 H20 1.0000
C21 C22 1.524(2)
C21 H21A 0.9900
C21 H21B 0.9900
C22 C23 1.535(3)
C22 H22A 0.9900
C22 H22B 0.9900
C23 C24 1.547(2)
C23 H23A 0.9900
C23 H23B 0.9900
C24 H24A 0.9900
C24 H24B 0.9900
C3 O5 1.4217(17)
C3 C4 1.5322(19)
C3 H3 1.0000
O5 H5 0.845(16)
C4 O6 1.4090(18)
C4 C25 1.518(2)
C4 C5 1.535(2)
O6 H6 0.824(16)
C25 O7 1.208(2)
C25 O8 1.331(2)
O8 C26 1.476(2)
C26 C27 1.508(2)
C26 C28 1.516(2)
C26 H26 1.0000
C27 H27A 0.9800
C27 H27B 0.9800
C27 H27C 0.9800
C28 H28A 0.9800
C28 H28B 0.9800
C28 H28C 0.9800
C5 H5A 0.9900
C5 H5B 0.9900
C101 N101 1.472(2)
C101 C106 1.547(2)
C101 C105 1.562(2)
C101 C102 1.577(2)
C106 O101 1.207(2)
C106 O102 1.332(2)
O102 C107 1.4821(18)
C107 C108 1.519(2)
C107 C110 1.519(2)
C107 C109 1.522(2)
C108 H10D 0.9800
C108 H10E 0.9800
C108 H10F 0.9800
C109 H10G 0.9800
C109 H10H 0.9800
C109 H10I 0.9800
C110 H11A 0.9800
C110 H11B 0.9800
C110 H11C 0.9800
N101 C111 1.4028(19)
N101 C118 1.4109(19)
C111 O103 1.2163(19)
C111 C112 1.476(2)
C112 C117 1.380(2)
C112 C113 1.382(2)
C113 C114 1.395(2)
C113 H113 0.9500
C114 C115 1.389(2)
C114 H114 0.9500
C115 C116 1.397(2)
C115 H115 0.9500
C116 C117 1.390(2)
C116 H116 0.9500
C117 C118 1.498(2)
C118 O104 1.2014(19)
C102 C103 1.532(2)
C102 C119 1.539(2)
C102 H102 1.0000
C119 C120 1.523(2)
C119 H11D 0.9900
C119 H11E 0.9900
C120 C24B 1.515(12)
C120 C21B 1.542(11)
C120 C121 1.548(7)
C120 C124 1.568(6)
C120 H20A 1.0000
C120 H20B 1.0000
C121 C122 1.523(9)
C121 H12A 0.9900
C121 H12B 0.9900
C122 C123 1.517(8)
C122 H12C 0.9900
C122 H12D 0.9900
C123 C124 1.540(8)
C123 H12E 0.9900
C123 H12F 0.9900
C124 H12G 0.9900
C124 H12H 0.9900
C21B C22B 1.539(12)
C21B H21C 0.9900
C21B H21D 0.9900
C22B C23B 1.517(13)
C22B H22C 0.9900
C22B H22D 0.9900
C23B C24B 1.532(12)
C23B H23C 0.9900
C23B H23D 0.9900
C24B H24C 0.9900
C24B H24D 0.9900
C103 O105 1.4127(19)
C103 C104 1.539(2)
C103 H103 1.0000
O105 H105 0.817(17)
C104 O106 1.4102(17)
C104 C105 1.525(2)
C104 C125 1.529(2)
O106 H106 0.834(16)
O107 C125 1.210(2)
C125 O108 1.332(2)
O108 C26B 1.467(13)
O108 C126 1.476(7)
C126 C127 1.508(8)
C126 C128 1.515(7)
C126 H126 1.0000
C127 H12I 0.9800
C127 H12J 0.9800
C127 H12K 0.9800
C128 H12L 0.9800
C128 H12M 0.9800
C128 H12N 0.9800
C26B C27B 1.499(13)
C26B C28B 1.516(13)
C26B H26B 1.0000
C27B H27D 0.9800
C27B H27E 0.9800
C27B H27F 0.9800
C28B H28D 0.9800
C28B H28E 0.9800
C28B H28F 0.9800
C105 H10J 0.9900
C105 H10K 0.9900
C201 N201 1.477(2)
C201 C206 1.547(2)
C201 C205 1.565(2)
C201 C202 1.575(2)
C206 O201 1.2043(19)
C206 O202 1.329(2)
O202 C207 1.4903(18)
C207 C208 1.515(3)
C207 C210 1.520(2)
C207 C209 1.525(2)
C208 H20C 0.9800
C208 H20D 0.9800
C208 H20E 0.9800
C209 H20F 0.9800
C209 H20G 0.9800
C209 H20H 0.9800
C210 H21E 0.9800
C210 H21F 0.9800
C210 H21G 0.9800
N201 C218 1.409(2)
N201 C211 1.410(2)
C211 O203 1.2109(19)
C211 C212 1.488(2)
C212 C213 1.385(2)
C212 C217 1.386(2)
C213 C214 1.396(2)
C213 H213 0.9500
C214 C215 1.395(2)
C214 H214 0.9500
C215 C216 1.395(2)
C215 H215 0.9500
C216 C217 1.382(2)
C216 H216 0.9500
C217 C218 1.495(2)
C218 O204 1.2052(19)
C202 C203 1.530(2)
C202 C219 1.539(2)
C202 H202 1.0000
C219 C220 1.524(2)
C219 H21H 0.9900
C219 H21I 0.9900
C220 C221 1.535(2)
C220 C224 1.541(2)
C220 H220 1.0000
C221 C222 1.500(5)
C221 C23C 1.523(14)
C221 H21J 0.9900
C221 H21K 0.9900
C221 H21L 0.9900
C221 H21M 0.9900
C222 C223 1.518(6)
C222 H22E 0.9900
C222 H22F 0.9900
C223 C224 1.548(6)
C223 H22G 0.9900
C223 H22H 0.9900
C22C C224 1.489(9)
C22C C23C 1.522(14)
C22C H22I 0.9900
C22C H22J 0.9900
C23C H23E 0.9900
C23C H23F 0.9900
C224 H24I 0.9900
C224 H24J 0.9900
C224 H24K 0.9900
C224 H24L 0.9900
C203 O205 1.4227(19)
C203 C204 1.540(2)
C203 H203 1.0000
O205 H205 0.829(16)
C204 O206 1.4196(19)
C204 C225 1.486(7)
C204 C205 1.521(2)
C204 C25C 1.663(17)
O206 H206 0.831(17)
C225 O207 1.210(5)
C225 O208 1.327(4)
O208 C226 1.479(5)
C226 C227 1.514(5)
C226 C228 1.519(5)
C226 H226 1.0000
C227 H22K 0.9800
C227 H22L 0.9800
C227 H22M 0.9800
C228 H22N 0.9800
C228 H22O 0.9800
C228 H22P 0.9800
C25C O07C 1.189(13)
C25C O08C 1.310(12)
O08C C26C 1.491(13)
C26C C28C 1.502(12)
C26C C27C 1.505(10)
C26C H26C 1.0000
C27C H27G 0.9800
C27C H27H 0.9800
C27C H27I 0.9800
C28C H28G 0.9800
C28C H28H 0.9800
C28C H28I 0.9800
C205 H20I 0.9900
C205 H20J 0.9900
C301 N301 1.4860(19)
C301 C306 1.5454(19)
C301 C305 1.556(2)
C301 C302 1.5708(19)
C306 O301 1.2014(19)
C306 O302 1.331(2)
O302 C307 1.4815(17)
C307 C308 1.516(2)
C307 C310 1.520(2)
C307 C309 1.521(2)
C308 H30A 0.9800
C308 H30B 0.9800
C308 H30C 0.9800
C309 H30D 0.9800
C309 H30E 0.9800
C309 H30F 0.9800
C310 H31A 0.9800
C310 H31B 0.9800
C310 H31C 0.9800
N301 C311 1.4053(18)
N301 C318 1.409(2)
C311 O303 1.2133(19)
C311 C312 1.484(2)
C312 C313 1.385(2)
C312 C317 1.386(2)
C313 C314 1.392(2)
C313 H313 0.9500
C314 C315 1.399(2)
C314 H314 0.9500
C315 C316 1.396(2)
C315 H315 0.9500
C316 C317 1.379(2)
C316 H316 0.9500
C317 C318 1.493(2)
C318 O304 1.2053(19)
C302 C303 1.525(2)
C302 C319 1.539(2)
C302 H302 1.0000
C319 C320 1.528(2)
C319 H31D 0.9900
C319 H31E 0.9900
C320 C324 1.554(2)
C320 C321 1.559(2)
C320 H320 1.0000
C321 C322 1.530(2)
C321 H32A 0.9900
C321 H32B 0.9900
C322 C323 1.532(3)
C322 H32C 0.9900
C322 H32D 0.9900
C323 C324 1.533(2)
C323 H32E 0.9900
C323 H32F 0.9900
C324 H32G 0.9900
C324 H32H 0.9900
C303 O305 1.4110(17)
C303 C304 1.553(2)
C303 H303 1.0000
O305 H305 0.821(16)
C304 O306 1.4159(18)
C304 C325 1.520(2)
C304 C305 1.528(2)
O306 H306 0.781(16)
O307 C325 1.205(2)
C325 O308 1.326(2)
O308 C326 1.468(3)
O308 C26D 1.478(19)
C326 C327 1.496(3)
C326 C328 1.512(4)
C326 H326 1.0000
C327 H32I 0.9800
C327 H32J 0.9800
C327 H32K 0.9800
C328 H32L 0.9800
C328 H32M 0.9800
C328 H32N 0.9800
C26D C28D 1.508(17)
C26D C27D 1.510(17)
C26D H26D 1.0000
C27D H27J 0.9800
C27D H27K 0.9800
C27D H27L 0.9800
C28D H28J 0.9800
C28D H28K 0.9800
C28D H28L 0.9800
C305 H30G 0.9900
C305 H30H 0.9900
O1W H1W 0.90(2)
O1W H2W 0.89(2)

loop_
_geom_hbond_atom_site_label_D
_geom_hbond_atom_site_label_H
_geom_hbond_atom_site_label_A
_geom_hbond_distance_DH
_geom_hbond_distance_HA
_geom_hbond_distance_DA
_geom_hbond_angle_DHA
_geom_hbond_site_symmetry_A
O5 H5 O6 0.845(16) 2.18(2) 2.6709(15) 117.0(18) .
O5 H5 O307 0.845(16) 2.284(19) 3.0061(17) 144(2) 1_455
O6 H6 O106 0.824(16) 1.929(18) 2.7046(15) 156(2) .
O105 H105 O205 0.817(17) 2.029(18) 2.8259(17) 165(2) 1_455
O106 H106 O207 0.834(16) 2.036(18) 2.793(4) 151(2) 1_455
O106 H106 O07C 0.834(16) 2.06(2) 2.863(10) 161(2) 1_455
O106 H106 O105 0.834(16) 2.40(2) 2.8210(15) 111.7(17) .
O205 H205 O206 0.829(16) 2.31(2) 2.7410(16) 112.5(19) .
O205 H205 O107 0.829(16) 2.34(2) 3.0293(18) 140(2) 1_655
O206 H206 O207 0.831(17) 2.07(3) 2.572(6) 118(2) .
O206 H206 O1W 0.831(17) 2.15(2) 2.849(4) 141(2) .
O206 H206 O07C 0.831(17) 2.53(3) 2.931(13) 111(2) .
O305 H305 O5 0.821(16) 1.931(17) 2.7453(17) 171(2) 1_655
O306 H306 O305 0.781(16) 2.40(2) 2.7945(15) 112.4(19) .
O1W H1W O307 0.90(2) 2.05(3) 2.927(5) 164(8) .
O1W H2W O4 0.89(2) 2.20(6) 2.795(4) 123(6) 1_655
